data_8104957
loop_
_publ_author_name
'Eigner, V\'aclav'

_publ_section_title
;
 Redetermination of the crystal structure of the crystal sponge the
 poly[tetrakis(\m3-2,4,6-tris(pyridin-4-yl)-1,3,5-triazine)-dodecaiodidohexazinc(II)
 nitrobenzene solvate], C72H48I12N24Zn6&#x22C5;10(C6H5NO2)
;
_journal_issue 1
_journal_name_full 'Zeitschrift f\"ur Kristallographie - New Crystal Structures'
_journal_page_first 45
_journal_page_last 49
_journal_paper_doi 10.1515/ncrs-2021-0367
_journal_volume 237
_journal_year 2022
_chemical_compound_source .
_chemical_formula_moiety 'C72 H48 I12 N24 Zn6, 10(C6 H5 N O2)'
_chemical_formula_sum 'C132 H98 I12 N34 O20 Zn6'
_chemical_formula_weight 4395.60
_space_group_IT_number 14
_space_group_name_Hall '-P 2ybc'
_space_group_name_H-M_alt 'P 1 21/c 1'
_symmetry_cell_setting monoclinic
_symmetry_space_group_name_Hall '-P 2ybc'
_symmetry_space_group_name_H-M 'P 1 21/c 1'
_atom_sites_solution_hydrogens difmap
_atom_sites_solution_primary other
_atom_sites_solution_secondary difmap
_cell_angle_alpha 90
_cell_angle_beta 101.9033(4)
_cell_angle_gamma 90
_cell_formula_units_Z 4
_cell_length_a 34.97800(15)
_cell_length_b 15.02541(6)
_cell_length_c 30.13247(12)
_cell_measurement_reflns_used 130332
_cell_measurement_temperature 95
_cell_measurement_theta_max 74.04
_cell_measurement_theta_min 2.62
_cell_volume 15495.86(11)
_computing_cell_refinement
; 
 CrysAlisPro (Rigaku Oxford Diffraction, 2020) 
;
_computing_data_collection 'SuperNova, (Oxford Diffraction, 2020)'
_computing_data_reduction
; 
 CrysAlisPro (Rigaku Oxford Diffraction, 2020) 
;
_computing_molecular_graphics 'Diamond 3.0 (Brandenburg, 1999)'
_computing_publication_material 'CRYSTALS (Betteridge et al., 2003)'
_computing_structure_refinement 'CRYSTALS (Betteridge et al., 2003)'
_computing_structure_solution 'Superflip (Palatinus & Chapuis, 2007)'
_diffrn_ambient_pressure 101
_diffrn_ambient_temperature 95
_diffrn_measured_fraction_theta_full 0.998
_diffrn_measured_fraction_theta_max 0.994
_diffrn_measurement_device Area
_diffrn_measurement_device_type 'Oxford Diffraction SuperNova'
_diffrn_measurement_method '\f & \w scans'
_diffrn_radiation_monochromator 'focussing mirrors'
_diffrn_radiation_type 'Cu K\a'
_diffrn_radiation_wavelength 1.54184
_diffrn_reflns_av_R_equivalents 0.043
_diffrn_reflns_av_unetI/netI 0.060
_diffrn_reflns_limit_h_max 43
_diffrn_reflns_limit_h_min -43
_diffrn_reflns_limit_k_max 18
_diffrn_reflns_limit_k_min -18
_diffrn_reflns_limit_l_max 37
_diffrn_reflns_limit_l_min -37
_diffrn_reflns_number 268201
_diffrn_reflns_theta_full 72.780
_diffrn_reflns_theta_max 74.265
_diffrn_reflns_theta_min 2.582
_diffrn_standards_decay_% .
_diffrn_standards_interval_count .
_diffrn_standards_interval_time .
_diffrn_standards_number 0
_exptl_absorpt_coefficient_mu 20.394
_exptl_absorpt_correction_T_max 0.21
_exptl_absorpt_correction_T_min 0.03
_exptl_absorpt_correction_type gaussian
_exptl_absorpt_process_details
; 
 Gaussian Integration (Busing and Levy, 1957) 
;
_exptl_crystal_colour colourless
_exptl_crystal_density_diffrn 1.884
_exptl_crystal_density_method 'not measured'
_exptl_crystal_description prism
_exptl_crystal_F_000 8416.050
_exptl_crystal_size_max 0.210
_exptl_crystal_size_mid 0.150
_exptl_crystal_size_min 0.076
_refine_diff_density_max 2.99
_refine_diff_density_min -2.07
_refine_ls_extinction_method None
_refine_ls_goodness_of_fit_ref 1.0768
_refine_ls_hydrogen_treatment constr
_refine_ls_matrix_type full
_refine_ls_number_parameters 1857
_refine_ls_number_reflns 31400
_refine_ls_number_restraints 13
_refine_ls_R_factor_all 0.0515
_refine_ls_R_factor_gt 0.0501
_refine_ls_shift/su_max 0.0026952
_refine_ls_shift/su_mean 0.0000468
_refine_ls_structure_factor_coef Fsqd
_refine_ls_weighting_details
;
 Method= Modified Sheldrick 
 w=1/[\s^2^(F^2^) + ( 0.05P)^2^ +*****P] 
 ,where P=(max(Fo^2^,0) + 2Fc^2^)/3 
;
_refine_ls_weighting_scheme calc
_refine_ls_wR_factor_all 0.1329
_refine_ls_wR_factor_gt 0.1318
_refine_ls_wR_factor_ref 0.1329
_reflns_limit_h_max 42
_reflns_limit_h_min -43
_reflns_limit_k_max 18
_reflns_limit_k_min 0
_reflns_limit_l_max 37
_reflns_limit_l_min 0
_reflns_number_gt 30257
_reflns_number_total 31402
_reflns_threshold_expression I>2.0\s(I)
_oxford_diffrn_Wilson_B_factor 2.16
_oxford_diffrn_Wilson_scale 1.79
_oxford_refine_ls_r_factor_ref 0.0515
_oxford_refine_ls_scale 0.7790(10)
_oxford_reflns_number_all 31400
_cod_data_source_file suppl_j_ncrs-2021-0367_suppl.cif
_cod_data_source_block FujiMOF.P21c
_cod_depositor_comments
;
The following automatic conversions were performed:

data item '_exptl_crystal_density_meas' value 'not measured' was
changed to '?' -- the value is perceived as not measured.

Automatic conversion script
Id: cif_fix_values 8738 2021-04-28 16:35:53Z antanas 
;
_cod_original_sg_symbol_Hall '-P 2ybc '
_cod_original_sg_symbol_H-M 'P 21/c '
_cod_database_code 8104957
_oxford_refine_reflns_threshold_expression I>-3.0\s(I)
_oxford_refine_ls_r_factor_all 0.0515
_oxford_refine_ls_wr_factor_all 0.1329

loop_
_symmetry_equiv_pos_as_xyz
x,y,z
-x,-y,-z
x,-y+1/2,z+1/2
-x,y+1/2,-z+1/2

loop_
_atom_site_label
_atom_site_type_symbol
_atom_site_fract_x
_atom_site_fract_y
_atom_site_fract_z
_atom_site_U_iso_or_equiv
_atom_site_occupancy
_atom_site_adp_type
_atom_site_refinement_flags_posn
_atom_site_refinement_flags_adp
_atom_site_refinement_flags_occupancy
_atom_site_disorder_assembly
_atom_site_disorder_group
_atom_site_attached_hydrogens
Zn1 Zn 0.91298(2) 0.14033(5) 0.26527(3) 0.0187 1.0000 Uani . . . . . .
I2 I 0.973586(12) 0.04184(3) 0.288425(14) 0.0242 1.0000 Uani . . . . . .
I3 I 0.867226(13) 0.12167(3) 0.188376(14) 0.0266 1.0000 Uani . . . . . .
Zn4 Zn 0.61592(3) 0.32508(6) 0.46251(3) 0.0246 1.0000 Uani . . . . . .
I5 I 0.627886(14) 0.47197(3) 0.424449(17) 0.0337 1.0000 Uani . . . . . .
I6 I 0.600615(14) 0.30765(4) 0.540701(15) 0.0342 1.0000 Uani . . . . . .
Zn7 Zn 0.33546(3) 0.35761(6) 0.09556(3) 0.0253 1.0000 Uani . . . . . .
I8 I 0.367867(17) 0.47845(3) 0.057323(18) 0.0410 1.0000 Uani . . . . . .
I9 I 0.275953(14) 0.38338(3) 0.130870(15) 0.0322 1.0000 Uani . . . . . .
Zn10 Zn 0.13381(2) -0.34865(6) -0.06260(3) 0.0200 1.0000 Uani . . . . . .
I11 I 0.151423(13) -0.49301(3) -0.098684(16) 0.0284 1.0000 Uani . . . . . .
I12 I 0.118202(13) -0.33546(3) 0.015898(14) 0.0263 1.0000 Uani . . . . . .
Zn13 Zn -0.16209(2) -0.38479(5) -0.42105(3) 0.0182 1.0000 Uani . . . . . .
I14 I -0.130337(13) -0.49828(3) -0.464480(14) 0.0265 1.0000 Uani . . . . . .
I15 I -0.213739(13) -0.40804(3) -0.373365(14) 0.0269 1.0000 Uani . . . . . .
Zn16 Zn 0.44177(3) -0.09036(7) -0.22754(4) 0.0356 1.0000 Uani . . . . . .
I17 I 0.41454(7) -0.05478(17) -0.30916(5) 0.0494 0.820(7) Uani . U P 1 1 .
I18 I 0.50263(6) -0.01339(11) -0.17795(9) 0.0458 0.820(7) Uani . U P 1 1 .
I19 I 0.3998(4) -0.0833(4) -0.31403(17) 0.0466 0.180(7) Uani . U P 1 2 .
I20 I 0.4943(3) -0.0153(5) -0.1955(4) 0.0495 0.180(7) Uani . U P 1 2 .
N1 N 0.81681(15) -0.0221(4) 0.43007(18) 0.0187 1.0000 Uani . . . . . .
C2 C 0.80715(18) 0.0520(4) 0.4056(2) 0.0173 1.0000 Uani . . . . . .
N3 N 0.77796(15) 0.1070(4) 0.40936(18) 0.0199 1.0000 Uani . . . . . .
C4 C 0.75995(18) 0.0863(4) 0.4430(2) 0.0186 1.0000 Uani . . . . . .
N5 N 0.76838(15) 0.0168(4) 0.47145(18) 0.0190 1.0000 Uani . . . . . .
C6 C 0.79574(17) -0.0370(4) 0.4613(2) 0.0162 1.0000 Uani . . . . . .
C7 C 0.83145(19) 0.0745(4) 0.3723(2) 0.0198 1.0000 Uani . . . . . .
C8 C 0.86822(18) 0.0381(4) 0.3769(2) 0.0191 1.0000 Uani . . . . . .
C9 C 0.89128(19) 0.0613(4) 0.3469(2) 0.0194 1.0000 Uani . . . . . .
N10 N 0.87908(16) 0.1177(4) 0.31234(17) 0.0197 1.0000 Uani . . . . . .
C11 C 0.8430(2) 0.1523(4) 0.3072(2) 0.0223 1.0000 Uani . . . . . .
C12 C 0.8183(2) 0.1333(4) 0.3366(2) 0.0221 1.0000 Uani . . . . . .
C13 C 0.72701(18) 0.1447(4) 0.4490(2) 0.0208 1.0000 Uani . . . . . .
C14 C 0.7063(2) 0.1926(6) 0.4129(2) 0.0324 1.0000 Uani . . . . . .
C15 C 0.6750(2) 0.2426(6) 0.4190(3) 0.0363 1.0000 Uani . . . . . .
N16 N 0.66355(17) 0.2478(4) 0.45855(19) 0.0255 1.0000 Uani . . . . . .
C17 C 0.68401(19) 0.2020(5) 0.4937(2) 0.0224 1.0000 Uani . . . . . .
C18 C 0.71564(19) 0.1491(4) 0.4904(2) 0.0229 1.0000 Uani . . . . . .
C19 C 0.80298(18) -0.1221(4) 0.4869(2) 0.0169 1.0000 Uani . . . . . .
C20 C 0.83105(19) -0.1808(4) 0.4778(2) 0.0201 1.0000 Uani . . . . . .
C21 C 0.83804(19) -0.2596(4) 0.5027(2) 0.0206 1.0000 Uani . . . . . .
N22 N 0.81867(15) -0.2792(4) 0.53568(17) 0.0194 1.0000 Uani . . . . . .
C23 C 0.79103(19) -0.2232(4) 0.5437(2) 0.0218 1.0000 Uani . . . . . .
C24 C 0.78239(18) -0.1439(4) 0.5200(2) 0.0183 1.0000 Uani . . . . . .
N31 N 0.47994(17) 0.0446(4) 0.32453(19) 0.0240 1.0000 Uani . . . . . .
C32 C 0.4820(2) 0.1335(5) 0.3218(2) 0.0257 1.0000 Uani . . . . . .
N33 N 0.46189(18) 0.1849(4) 0.2892(2) 0.0303 1.0000 Uani . . . . . .
C34 C 0.4374(2) 0.1409(5) 0.2572(2) 0.0260 1.0000 Uani . . . . . .
N35 N 0.43248(17) 0.0524(4) 0.25536(19) 0.0253 1.0000 Uani . . . . . .
C36 C 0.4553(2) 0.0079(5) 0.2895(2) 0.0252 1.0000 Uani . . . . . .
C37 C 0.5114(2) 0.1791(5) 0.3575(2) 0.0257 1.0000 Uani . . . . . .
C38 C 0.5317(2) 0.1337(5) 0.3952(2) 0.0267 1.0000 Uani . . . . . .
C39 C 0.5611(2) 0.1779(5) 0.4246(2) 0.0272 1.0000 Uani . . . . . .
N40 N 0.57116(17) 0.2630(4) 0.41790(19) 0.0256 1.0000 Uani . . . . . .
C41 C 0.5509(2) 0.3057(5) 0.3815(3) 0.0308 1.0000 Uani . . . . . .
C42 C 0.5206(2) 0.2675(5) 0.3513(3) 0.0328 1.0000 Uani . . . . . .
C43 C 0.4145(2) 0.1918(5) 0.2184(2) 0.0276 1.0000 Uani . . . . . .
C44 C 0.4037(3) 0.2776(6) 0.2241(3) 0.0499 1.0000 Uani . . . . . .
C45 C 0.3816(3) 0.3212(6) 0.1876(3) 0.0459 1.0000 Uani . . . . . .
N46 N 0.37206(18) 0.2867(4) 0.1454(2) 0.0294 1.0000 Uani . . . . . .
C47 C 0.3814(2) 0.2019(5) 0.1417(3) 0.0342 1.0000 Uani . . . . . .
C48 C 0.4024(2) 0.1513(5) 0.1769(3) 0.0334 1.0000 Uani . . . . . .
C49 C 0.4532(2) -0.0899(5) 0.2866(2) 0.0260 1.0000 Uani . . . . . .
C50 C 0.4320(2) -0.1306(5) 0.2480(3) 0.0357 1.0000 Uani . . . . . .
C51 C 0.4305(3) -0.2215(6) 0.2451(3) 0.0406 1.0000 Uani . . . . . .
N52 N 0.4495(2) -0.2746(4) 0.2782(2) 0.0323 1.0000 Uani . . . . . .
C53 C 0.4707(2) -0.2352(5) 0.3151(3) 0.0364 1.0000 Uani . . . . . .
C54 C 0.4735(3) -0.1457(5) 0.3208(3) 0.0369 1.0000 Uani . . . . . .
N61 N 0.27940(16) -0.0237(4) -0.03647(19) 0.0215 1.0000 Uani . . . . . .
C62 C 0.30616(19) 0.0360(4) -0.0422(2) 0.0198 1.0000 Uani . . . . . .
N63 N 0.32769(16) 0.0343(4) -0.07355(17) 0.0194 1.0000 Uani . . . . . .
C64 C 0.32147(19) -0.0376(4) -0.1007(2) 0.0199 1.0000 Uani . . . . . .
N65 N 0.29434(15) -0.1002(4) -0.09967(18) 0.0203 1.0000 Uani . . . . . .
C66 C 0.27429(18) -0.0890(4) -0.0670(2) 0.0206 1.0000 Uani . . . . . .
C67 C 0.31135(19) 0.1140(4) -0.0112(2) 0.0199 1.0000 Uani . . . . . .
C68 C 0.28425(19) 0.1342(4) 0.0148(2) 0.0229 1.0000 Uani . . . . . .
C69 C 0.2906(2) 0.2071(5) 0.0435(2) 0.0232 1.0000 Uani . . . . . .
N70 N 0.32279(18) 0.2575(4) 0.04785(18) 0.0231 1.0000 Uani . . . . . .
C71 C 0.3491(2) 0.2382(5) 0.0224(2) 0.0296 1.0000 Uani . . . . . .
C72 C 0.3446(2) 0.1676(5) -0.0076(2) 0.0260 1.0000 Uani . . . . . .
C73 C 0.34706(19) -0.0483(4) -0.1337(2) 0.0202 1.0000 Uani . . . . . .
C74 C 0.3712(2) 0.0212(5) -0.1412(2) 0.0250 1.0000 Uani . . . . . .
C75 C 0.3971(2) 0.0058(5) -0.1692(2) 0.0275 1.0000 Uani . . . . . .
N76 N 0.39949(17) -0.0725(4) -0.18991(19) 0.0250 1.0000 Uani . . . . . .
C77 C 0.3746(2) -0.1377(5) -0.1839(2) 0.0254 1.0000 Uani . . . . . .
C78 C 0.3484(2) -0.1289(4) -0.1564(2) 0.0235 1.0000 Uani . . . . . .
C79 C 0.24220(18) -0.1527(4) -0.0654(2) 0.0196 1.0000 Uani . . . . . .
C80 C 0.2306(2) -0.2145(5) -0.1000(2) 0.0258 1.0000 Uani . . . . . .
C81 C 0.1991(2) -0.2686(4) -0.0980(2) 0.0242 1.0000 Uani . . . . . .
N82 N 0.18009(16) -0.2662(4) -0.06376(19) 0.0220 1.0000 Uani . . . . . .
C83 C 0.1921(2) -0.2071(5) -0.0302(2) 0.0257 1.0000 Uani . . . . . .
C84 C 0.2224(2) -0.1497(5) -0.0300(2) 0.0261 1.0000 Uani . . . . . .
N91 N -0.01728(15) -0.0862(3) -0.18907(17) 0.0176 1.0000 Uani . . . . . .
C92 C -0.00901(17) -0.1724(4) -0.19574(19) 0.0149 1.0000 Uani . . . . . .
N93 N -0.02679(15) -0.2223(3) -0.23036(17) 0.0175 1.0000 Uani . . . . . .
C94 C -0.05460(18) -0.1822(4) -0.2596(2) 0.0171 1.0000 Uani . . . . . .
N95 N -0.06598(15) -0.0968(4) -0.25678(18) 0.0191 1.0000 Uani . . . . . .
C96 C -0.04565(17) -0.0523(4) -0.2212(2) 0.0159 1.0000 Uani . . . . . .
C97 C 0.02370(18) -0.2148(4) -0.16310(19) 0.0164 1.0000 Uani . . . . . .
C98 C 0.0467(2) -0.1661(4) -0.1287(2) 0.0229 1.0000 Uani . . . . . .
C99 C 0.0779(2) -0.2086(4) -0.1004(2) 0.0229 1.0000 Uani . . . . . .
N100 N 0.08682(15) -0.2936(3) -0.10606(17) 0.0182 1.0000 Uani . . . . . .
C101 C 0.0643(2) -0.3405(4) -0.1396(2) 0.0247 1.0000 Uani . . . . . .
C102 C 0.03235(19) -0.3037(4) -0.1684(2) 0.0232 1.0000 Uani . . . . . .
C103 C -0.07523(18) -0.2326(4) -0.3001(2) 0.0163 1.0000 Uani . . . . . .
C104 C -0.07391(18) -0.3249(4) -0.3026(2) 0.0195 1.0000 Uani . . . . . .
C105 C -0.09645(19) -0.3677(4) -0.3395(2) 0.0193 1.0000 Uani . . . . . .
N106 N -0.11880(16) -0.3219(3) -0.37427(17) 0.0181 1.0000 Uani . . . . . .
C107 C -0.1175(2) -0.2329(4) -0.3728(2) 0.0237 1.0000 Uani . . . . . .
C108 C -0.09659(19) -0.1858(4) -0.3371(2) 0.0204 1.0000 Uani . . . . . .
C109 C -0.05497(19) 0.0444(4) -0.2204(2) 0.0196 1.0000 Uani . . . . . .
C110 C -0.08863(19) 0.0760(4) -0.2490(2) 0.0235 1.0000 Uani . . . . . .
C111 C -0.0961(2) 0.1663(4) -0.2502(2) 0.0236 1.0000 Uani . . . . . .
N112 N -0.07208(15) 0.2262(3) -0.22618(18) 0.0194 1.0000 Uani . . . . . .
C113 C -0.03946(19) 0.1952(4) -0.1982(2) 0.0213 1.0000 Uani . . . . . .
C114 C -0.03016(19) 0.1051(5) -0.1943(2) 0.0221 1.0000 Uani . . . . . .
C201 C 0.9811(2) -0.3426(5) 0.5336(3) 0.0302 1.0000 Uani . . . . . .
C202 C 1.0185(2) -0.3715(6) 0.5513(3) 0.0349 1.0000 Uani . . . . . .
C203 C 1.0403(2) -0.4044(6) 0.5222(3) 0.0424 1.0000 Uani . . . . . .
C204 C 1.0251(3) -0.4071(6) 0.4756(3) 0.0419 1.0000 Uani . . . . . .
C205 C 0.9871(3) -0.3768(6) 0.4587(3) 0.0372 1.0000 Uani . . . . . .
C206 C 0.9647(2) -0.3441(5) 0.4877(3) 0.0329 1.0000 Uani . . . . . .
N207 N 0.95749(19) -0.3061(4) 0.5644(2) 0.0324 1.0000 Uani . . . . . .
O208 O 0.97070(16) -0.3098(4) 0.60555(17) 0.0364 1.0000 Uani . . . . . .
O209 O 0.92586(15) -0.2720(4) 0.54765(18) 0.0339 1.0000 Uani . . . . . .
C211 C 0.9731(2) -0.1075(5) 0.4824(2) 0.0270 1.0000 Uani . . . . . .
C212 C 0.9421(2) -0.0712(5) 0.4982(3) 0.0366 1.0000 Uani . . . . . .
C213 C 0.9467(3) -0.0576(6) 0.5446(3) 0.0511 1.0000 Uani . . . . . .
C214 C 0.9811(4) -0.0806(6) 0.5734(3) 0.0548 1.0000 Uani . . . . . .
C215 C 1.0115(3) -0.1172(6) 0.5571(3) 0.0487 1.0000 Uani . . . . . .
C216 C 1.0082(2) -0.1301(5) 0.5112(3) 0.0354 1.0000 Uani . . . . . .
N217 N 0.96967(19) -0.1200(4) 0.4337(2) 0.0300 1.0000 Uani . . . . . .
O218 O 0.99626(19) -0.1567(5) 0.4207(2) 0.0492 1.0000 Uani . . . . . .
O219 O 0.93966(17) -0.0934(4) 0.40822(19) 0.0401 1.0000 Uani . . . . . .
C221 C 0.8724(2) -0.1916(5) 0.3352(2) 0.0251 1.0000 Uani . . . . . .
C222 C 0.8896(2) -0.1578(5) 0.3013(2) 0.0268 1.0000 Uani . . . . . .
C223 C 0.8673(2) -0.1018(5) 0.2694(2) 0.0302 1.0000 Uani . . . . . .
C224 C 0.8290(2) -0.0828(5) 0.2713(2) 0.0309 1.0000 Uani . . . . . .
C225 C 0.8128(2) -0.1168(5) 0.3054(3) 0.0309 1.0000 Uani . . . . . .
C226 C 0.8343(2) -0.1725(5) 0.3384(3) 0.0310 1.0000 Uani . . . . . .
N227 N 0.89567(19) -0.2513(4) 0.3690(2) 0.0298 1.0000 Uani . . . . . .
O228 O 0.92387(18) -0.2892(4) 0.3597(2) 0.0411 1.0000 Uani . . . . . .
O229 O 0.88564(18) -0.2601(4) 0.40567(19) 0.0405 1.0000 Uani . . . . . .
C231 C 0.5974(3) -0.1173(8) 0.6068(4) 0.0579 1.0000 Uani . . . . . .
C232 C 0.5772(6) -0.1012(13) 0.5646(6) 0.1113 1.0000 Uani . . . . . .
C233 C 0.5712(8) -0.006(2) 0.5556(7) 0.1630 1.0000 Uani . . . . . .
C234 C 0.5840(6) 0.0555(11) 0.5898(9) 0.1113 1.0000 Uani . . . . . .
C235 C 0.6049(5) 0.0308(11) 0.6340(7) 0.0957 1.0000 Uani . . . . . .
C236 C 0.6093(3) -0.0570(9) 0.6402(5) 0.0659 1.0000 Uani . . . . . .
N237 N 0.6052(3) -0.2166(9) 0.6181(5) 0.0848 1.0000 Uani . . . . . .
O238 O 0.6037(4) -0.2607(9) 0.5829(7) 0.1623 1.0000 Uani . . . . . .
O239 O 0.6149(4) -0.2334(12) 0.6575(6) 0.1503 1.0000 Uani . . . . . .
C241 C 0.5215(4) 0.6896(9) 0.4909(5) 0.0757 1.0000 Uani . . . . . .
C242 C 0.5420(5) 0.6211(9) 0.4728(4) 0.0782 1.0000 Uani . . . . . .
C243 C 0.5523(4) 0.5488(10) 0.5013(5) 0.0818 1.0000 Uani . . . . . .
C244 C 0.5434(4) 0.5426(9) 0.5427(4) 0.0672 1.0000 Uani . . . . . .
C245 C 0.5257(4) 0.6090(10) 0.5599(5) 0.0794 1.0000 Uani . . . . . .
C246 C 0.5149(3) 0.6844(9) 0.5345(5) 0.0677 1.0000 Uani . . . . . .
N247 N 0.5108(5) 0.7647(9) 0.4599(8) 0.1356 1.0000 Uani . . . . . .
O248 O 0.5160(8) 0.7653(12) 0.4214(4) 0.2356 1.0000 Uani . . . . . .
O249 O 0.4984(4) 0.8302(9) 0.4802(6) 0.1367 1.0000 Uani . . . . . .
C251 C 0.7099(2) -0.0120(6) 0.2412(3) 0.0390 1.0000 Uani . . . . . .
C252 C 0.6905(2) 0.0391(6) 0.2677(3) 0.0350 1.0000 Uani . . . . . .
C253 C 0.7000(3) 0.1276(7) 0.2724(3) 0.0520 1.0000 Uani . . . . . .
C254 C 0.7265(3) 0.1668(9) 0.2532(4) 0.0652 1.0000 Uani . . . . . .
C255 C 0.7459(3) 0.1178(10) 0.2268(4) 0.0689 1.0000 Uani . . . . . .
C256 C 0.7387(3) 0.0274(10) 0.2202(3) 0.0592 1.0000 Uani . . . . . .
N257 N 0.7011(3) -0.1060(6) 0.2357(3) 0.0545 1.0000 Uani . . . . . .
O258 O 0.6706(3) -0.1325(5) 0.2437(2) 0.0635 1.0000 Uani . . . . . .
O259 O 0.7254(3) -0.1546(7) 0.2225(4) 0.1007 1.0000 Uani . . . . . .
C261 C 0.8254(3) 0.4816(6) 0.4036(3) 0.0369 1.0000 Uani . . . . . .
C262 C 0.8253(3) 0.3902(7) 0.4008(3) 0.0556 1.0000 Uani . . . . . .
C263 C 0.8562(4) 0.3501(7) 0.3843(3) 0.0587 1.0000 Uani . . . . . .
C264 C 0.8830(3) 0.4042(8) 0.3689(3) 0.0523 1.0000 Uani . . . . . .
C265 C 0.8819(3) 0.4944(8) 0.3728(4) 0.0603 1.0000 Uani . . . . . .
C266 C 0.8528(3) 0.5331(7) 0.3899(4) 0.0560 1.0000 Uani . . . . . .
N267 N 0.7942(3) 0.5273(7) 0.4216(3) 0.0523 1.0000 Uani . . . . . .
O268 O 0.7700(2) 0.4795(7) 0.4342(3) 0.0776 1.0000 Uani . . . . . .
O269 O 0.7937(3) 0.6086(6) 0.4216(3) 0.0740 1.0000 Uani . . . . . .
C271 C 0.7070(3) 0.5067(6) 0.1251(3) 0.0432 1.0000 Uani . . . . . .
C272 C 0.6913(3) 0.5286(7) 0.0810(3) 0.0508 1.0000 Uani . . . . . .
C273 C 0.6885(3) 0.6171(7) 0.0693(3) 0.0533 1.0000 Uani . . . . . .
C274 C 0.7005(3) 0.6815(7) 0.1013(4) 0.0540 1.0000 Uani . . . . . .
C275 C 0.7153(3) 0.6610(7) 0.1460(3) 0.0506 1.0000 Uani . . . . . .
C276 C 0.7190(3) 0.5720(6) 0.1581(3) 0.0436 1.0000 Uani . . . . . .
N277 N 0.7104(3) 0.4130(6) 0.1380(3) 0.0550 1.0000 Uani . . . . . .
O278 O 0.7002(3) 0.3567(6) 0.1086(3) 0.0881 1.0000 Uani . . . . . .
O279 O 0.7233(3) 0.3937(6) 0.1785(3) 0.0814 1.0000 Uani . . . . . .
C281 C 0.7968(2) 0.4865(6) 0.2519(3) 0.0422 1.0000 Uani . . . . . .
C282 C 0.8133(3) 0.5123(6) 0.2178(4) 0.0464 1.0000 Uani . . . . . .
C283 C 0.8178(3) 0.6023(8) 0.2108(4) 0.0551 1.0000 Uani . . . . . .
C284 C 0.8059(3) 0.6640(7) 0.2392(4) 0.0579 1.0000 Uani . . . . . .
C285 C 0.7888(3) 0.6374(8) 0.2735(4) 0.0643 1.0000 Uani . . . . . .
C286 C 0.7841(3) 0.5474(7) 0.2813(3) 0.0523 1.0000 Uani . . . . . .
N287 N 0.7917(2) 0.3907(6) 0.2600(3) 0.0531 1.0000 Uani . . . . . .
O288 O 0.8070(2) 0.3386(6) 0.2389(3) 0.0732 1.0000 Uani . . . . . .
O289 O 0.7726(3) 0.3686(6) 0.2879(3) 0.0709 1.0000 Uani . . . . . .
C291 C 0.6809(3) 0.4711(7) 0.2924(4) 0.0569 1.0000 Uani . . . . . .
C292 C 0.6746(3) 0.5264(8) 0.2567(4) 0.0605 1.0000 Uani . . . . . .
C293 C 0.6819(4) 0.6142(9) 0.2635(5) 0.0687 1.0000 Uani . . . . . .
C294 C 0.6960(4) 0.6482(8) 0.3047(6) 0.0729 1.0000 Uani . . . . . .
C295 C 0.7036(4) 0.5921(13) 0.3413(4) 0.0860 1.0000 Uani . . . . . .
C296 C 0.6960(4) 0.4993(10) 0.3351(4) 0.0756 1.0000 Uani . . . . . .
N297 N 0.6726(4) 0.3727(8) 0.2841(4) 0.0806 1.0000 Uani . . . . . .
O298 O 0.6603(3) 0.3469(8) 0.2479(4) 0.1029 1.0000 Uani . . . . . .
O299 O 0.6803(5) 0.3265(7) 0.3189(5) 0.1357 1.0000 Uani . . . . . .
H91 H 0.9168 0.0368 0.3508 0.0267 1.0000 Uiso R . . . . .
H81 H 0.8774 -0.0031 0.4006 0.0234 1.0000 Uiso R . . . . .
H181 H 0.7293 0.1169 0.5159 0.0296 1.0000 Uiso R . . . . .
H171 H 0.6765 0.2062 0.5222 0.0280 1.0000 Uiso R . . . . .
H411 H 0.5582 0.3651 0.3763 0.0391 1.0000 Uiso R . . . . .
H421 H 0.5062 0.3003 0.3264 0.0415 1.0000 Uiso R . . . . .
H381 H 0.5251 0.0740 0.4009 0.0335 1.0000 Uiso R . . . . .
H391 H 0.5754 0.1468 0.4502 0.0361 1.0000 Uiso R . . . . .
H481 H 0.4083 0.0905 0.1728 0.0404 1.0000 Uiso R . . . . .
H471 H 0.3733 0.1740 0.1131 0.0422 1.0000 Uiso R . . . . .
H691 H 0.2716 0.2218 0.0608 0.0297 1.0000 Uiso R . . . . .
H681 H 0.2616 0.0986 0.0131 0.0277 1.0000 Uiso R . . . . .
H721 H 0.3635 0.1552 -0.0253 0.0323 1.0000 Uiso R . . . . .
H711 H 0.3718 0.2743 0.0252 0.0384 1.0000 Uiso R . . . . .
H781 H 0.3314 -0.1765 -0.1526 0.0297 1.0000 Uiso R . . . . .
H771 H 0.3754 -0.1923 -0.1995 0.0320 1.0000 Uiso R . . . . .
H531 H 0.4846 -0.2724 0.3385 0.0429 1.0000 Uiso R . . . . .
H541 H 0.4893 -0.1212 0.3474 0.0465 1.0000 Uiso R . . . . .
H501 H 0.4190 -0.0954 0.2232 0.0432 1.0000 Uiso R . . . . .
H511 H 0.4150 -0.2481 0.2189 0.0484 1.0000 Uiso R . . . . .
H751 H 0.4140 0.0526 -0.1742 0.0331 1.0000 Uiso R . . . . .
H741 H 0.3699 0.0775 -0.1272 0.0301 1.0000 Uiso R . . . . .
H801 H 0.2437 -0.2192 -0.1245 0.0342 1.0000 Uiso R . . . . .
H811 H 0.1906 -0.3098 -0.1219 0.0300 1.0000 Uiso R . . . . .
H991 H 0.0931 -0.1763 -0.0759 0.0264 1.0000 Uiso R . . . . .
H981 H 0.0415 -0.1049 -0.1247 0.0294 1.0000 Uiso R . . . . .
H1021 H 0.0164 -0.3386 -0.1913 0.0304 1.0000 Uiso R . . . . .
H1011 H 0.0707 -0.4009 -0.1439 0.0301 1.0000 Uiso R . . . . .
H1141 H -0.0072 0.0852 -0.1742 0.0272 1.0000 Uiso R . . . . .
H1131 H -0.0224 0.2368 -0.1804 0.0272 1.0000 Uiso R . . . . .
H1111 H -0.1197 0.1871 -0.2688 0.0300 1.0000 Uiso R . . . . .
H1101 H -0.1060 0.0362 -0.2677 0.0299 1.0000 Uiso R . . . . .
H1081 H -0.0964 -0.1226 -0.3374 0.0245 1.0000 Uiso R . . . . .
H1071 H -0.1321 -0.2006 -0.3978 0.0311 1.0000 Uiso R . . . . .
H211 H 0.8572 -0.3000 0.4965 0.0272 1.0000 Uiso R . . . . .
H201 H 0.8451 -0.1674 0.4548 0.0255 1.0000 Uiso R . . . . .
H241 H 0.7627 -0.1054 0.5264 0.0230 1.0000 Uiso R . . . . .
H231 H 0.7770 -0.2378 0.5666 0.0263 1.0000 Uiso R . . . . .
H1051 H -0.0966 -0.4309 -0.3403 0.0252 1.0000 Uiso R . . . . .
H1041 H -0.0574 -0.3577 -0.2793 0.0262 1.0000 Uiso R . . . . .
H831 H 0.1789 -0.2050 -0.0056 0.0332 1.0000 Uiso R . . . . .
H841 H 0.2299 -0.1080 -0.0061 0.0321 1.0000 Uiso R . . . . .
H451 H 0.3722 0.3790 0.1924 0.0555 1.0000 Uiso R . . . . .
H441 H 0.4112 0.3063 0.2526 0.0545 1.0000 Uiso R . . . . .
H151 H 0.6606 0.2745 0.3938 0.0468 1.0000 Uiso R . . . . .
H141 H 0.7138 0.1914 0.3843 0.0405 1.0000 Uiso R . . . . .
H121 H 0.7931 0.1595 0.3322 0.0269 1.0000 Uiso R . . . . .
H111 H 0.8341 0.1912 0.2824 0.0297 1.0000 Uiso R . . . . .
H2121 H 0.9185 -0.0553 0.4778 0.0465 1.0000 Uiso R . . . . .
H2131 H 0.9259 -0.0325 0.5563 0.0630 1.0000 Uiso R . . . . .
H2141 H 0.9840 -0.0708 0.6051 0.0668 1.0000 Uiso R . . . . .
H2151 H 1.0348 -0.1341 0.5776 0.0624 1.0000 Uiso R . . . . .
H2161 H 1.0294 -0.1537 0.4997 0.0423 1.0000 Uiso R . . . . .
H2021 H 1.0289 -0.3681 0.5830 0.0436 1.0000 Uiso R . . . . .
H2031 H 1.0659 -0.4266 0.5340 0.0547 1.0000 Uiso R . . . . .
H2041 H 1.0405 -0.4288 0.4554 0.0536 1.0000 Uiso R . . . . .
H2051 H 0.9766 -0.3784 0.4270 0.0461 1.0000 Uiso R . . . . .
H2061 H 0.9388 -0.3237 0.4768 0.0424 1.0000 Uiso R . . . . .
H2221 H 0.9156 -0.1735 0.2996 0.0335 1.0000 Uiso R . . . . .
H2231 H 0.8786 -0.0754 0.2465 0.0383 1.0000 Uiso R . . . . .
H2241 H 0.8138 -0.0457 0.2489 0.0373 1.0000 Uiso R . . . . .
H2251 H 0.7865 -0.1029 0.3063 0.0393 1.0000 Uiso R . . . . .
H2261 H 0.8233 -0.1958 0.3622 0.0376 1.0000 Uiso R . . . . .
H2661 H 0.8513 0.5961 0.3921 0.0669 1.0000 Uiso R . . . . .
H2621 H 0.8049 0.3557 0.4087 0.0673 1.0000 Uiso R . . . . .
H2631 H 0.8590 0.2872 0.3844 0.0713 1.0000 Uiso R . . . . .
H2521 H 0.6715 0.0140 0.2824 0.0435 1.0000 Uiso R . . . . .
H2531 H 0.6868 0.1629 0.2906 0.0657 1.0000 Uiso R . . . . .
H2541 H 0.7313 0.2288 0.2573 0.0787 1.0000 Uiso R . . . . .
H2551 H 0.7651 0.1462 0.2134 0.0884 1.0000 Uiso R . . . . .
H2561 H 0.7526 -0.0064 0.2020 0.0749 1.0000 Uiso R . . . . .
H2761 H 0.7300 0.5555 0.1885 0.0535 1.0000 Uiso R . . . . .
H2751 H 0.7223 0.7062 0.1682 0.0611 1.0000 Uiso R . . . . .
H2741 H 0.6992 0.7420 0.0920 0.0700 1.0000 Uiso R . . . . .
H2731 H 0.6774 0.6330 0.0388 0.0627 1.0000 Uiso R . . . . .
H2721 H 0.6828 0.4836 0.0590 0.0603 1.0000 Uiso R . . . . .
H2861 H 0.7725 0.5273 0.3055 0.0614 1.0000 Uiso R . . . . .
H2821 H 0.8213 0.4694 0.1984 0.0561 1.0000 Uiso R . . . . .
H2831 H 0.8294 0.6214 0.1866 0.0677 1.0000 Uiso R . . . . .
H2921 H 0.6652 0.5037 0.2270 0.0747 1.0000 Uiso R . . . . .
H2931 H 0.6774 0.6529 0.2380 0.0803 1.0000 Uiso R . . . . .
H2461 H 0.5037 0.7340 0.5466 0.0827 1.0000 Uiso R . . . . .
H2641 H 0.9024 0.3772 0.3554 0.0627 1.0000 Uiso R . . . . .
H2841 H 0.8102 0.7255 0.2348 0.0704 1.0000 Uiso R . . . . .
H2361 H 0.6212 -0.0797 0.6692 0.0772 1.0000 Uiso R . . . . .
H2941 H 0.7000 0.7105 0.3083 0.0807 1.0000 Uiso R . . . . .
H2851 H 0.7797 0.6808 0.2917 0.0763 1.0000 Uiso R . . . . .
H2651 H 0.9013 0.5299 0.3634 0.0713 1.0000 Uiso R . . . . .
H2961 H 0.7014 0.4588 0.3598 0.0860 1.0000 Uiso R . . . . .
H2431 H 0.5648 0.5001 0.4902 0.0887 1.0000 Uiso R . . . . .
H2421 H 0.5491 0.6277 0.4442 0.0938 1.0000 Uiso R . . . . .
H2441 H 0.5500 0.4898 0.5600 0.0780 1.0000 Uiso R . . . . .
H2351 H 0.6155 0.0736 0.6564 0.1046 1.0000 Uiso R . . . . .
H2451 H 0.5207 0.6047 0.5896 0.0933 1.0000 Uiso R . . . . .
H2951 H 0.7141 0.6155 0.3706 0.1030 1.0000 Uiso R . . . . .
H2341 H 0.5771 0.1156 0.5823 0.1336 1.0000 Uiso R . . . . .
H2321 H 0.5693 -0.1455 0.5421 0.1407 1.0000 Uiso R . . . . .
H2331 H 0.5576 0.0111 0.5262 0.1727 1.0000 Uiso R . . . . .

loop_
_atom_site_aniso_label
_atom_site_aniso_U_11
_atom_site_aniso_U_22
_atom_site_aniso_U_33
_atom_site_aniso_U_23
_atom_site_aniso_U_13
_atom_site_aniso_U_12
Zn1 0.0258(4) 0.0125(4) 0.0174(4) 0.0014(3) 0.0036(3) -0.0027(3)
I2 0.0267(2) 0.01927(19) 0.0280(2) 0.00476(16) 0.00905(16) 0.00185(15)
I3 0.0377(2) 0.0216(2) 0.01789(18) -0.00019(15) -0.00030(16) -0.00425(17)
Zn4 0.0231(4) 0.0206(4) 0.0260(4) -0.0053(3) -0.0041(3) 0.0058(3)
I5 0.0363(2) 0.0236(2) 0.0363(2) 0.00018(18) -0.00414(19) 0.00025(18)
I6 0.0343(2) 0.0409(3) 0.0247(2) -0.00766(19) -0.00037(18) 0.0048(2)
Zn7 0.0369(5) 0.0168(4) 0.0183(4) -0.0021(3) -0.0034(4) 0.0013(4)
I8 0.0567(3) 0.0240(2) 0.0358(3) 0.00374(19) -0.0059(2) -0.0147(2)
I9 0.0377(2) 0.0326(2) 0.0223(2) -0.00225(17) -0.00292(17) 0.01330(19)
Zn10 0.0206(4) 0.0145(4) 0.0213(4) 0.0026(3) -0.0045(3) -0.0028(3)
I11 0.0321(2) 0.01339(19) 0.0350(2) -0.00254(16) -0.00432(18) -0.00003(16)
I12 0.0275(2) 0.0287(2) 0.01968(19) 0.00586(16) -0.00216(15) -0.00510(17)
Zn13 0.0240(4) 0.0124(4) 0.0154(4) 0.0015(3) -0.0027(3) 0.0000(3)
I14 0.0371(2) 0.01523(19) 0.0255(2) -0.00087(15) 0.00249(17) 0.00579(16)
I15 0.0291(2) 0.0278(2) 0.02245(19) 0.00611(16) 0.00242(16) -0.00488(17)
Zn16 0.0501(6) 0.0229(5) 0.0406(6) 0.0049(4) 0.0252(5) 0.0117(4)
I17 0.0677(9) 0.0489(9) 0.0403(5) 0.0188(6) 0.0311(5) 0.0325(7)
I18 0.0329(6) 0.0312(4) 0.0778(11) -0.0165(6) 0.0218(6) -0.0098(4)
I19 0.087(4) 0.025(2) 0.0288(16) 0.0126(14) 0.012(2) 0.014(2)
I20 0.036(3) 0.0333(18) 0.083(4) -0.030(3) 0.021(3) -0.0201(18)
N1 0.018(2) 0.016(3) 0.019(2) 0.004(2) -0.002(2) -0.001(2)
C2 0.020(3) 0.013(3) 0.016(3) 0.002(2) -0.003(2) -0.000(2)
N3 0.019(3) 0.018(3) 0.021(3) 0.000(2) 0.001(2) 0.000(2)
C4 0.019(3) 0.014(3) 0.020(3) -0.003(2) -0.002(2) 0.000(2)
N5 0.019(3) 0.016(3) 0.019(2) 0.002(2) -0.001(2) -0.002(2)
C6 0.017(3) 0.014(3) 0.016(3) 0.001(2) -0.002(2) 0.001(2)
C7 0.024(3) 0.019(3) 0.015(3) -0.001(2) 0.002(2) -0.004(2)
C8 0.022(3) 0.017(3) 0.017(3) 0.004(2) 0.001(2) 0.002(2)
C9 0.027(3) 0.015(3) 0.013(3) 0.001(2) -0.002(2) -0.002(2)
N10 0.025(3) 0.017(3) 0.016(2) 0.002(2) 0.003(2) -0.001(2)
C11 0.029(3) 0.017(3) 0.020(3) 0.007(2) 0.004(3) 0.003(3)
C12 0.024(3) 0.017(3) 0.023(3) 0.002(2) 0.001(3) 0.004(2)
C13 0.020(3) 0.016(3) 0.023(3) -0.004(2) -0.002(2) 0.002(2)
C14 0.038(4) 0.041(4) 0.017(3) 0.004(3) 0.002(3) 0.014(3)
C15 0.034(4) 0.043(5) 0.030(4) 0.016(3) 0.002(3) 0.024(4)
N16 0.025(3) 0.024(3) 0.025(3) -0.001(2) 0.001(2) 0.007(2)
C17 0.025(3) 0.023(3) 0.017(3) -0.004(2) 0.001(2) 0.005(3)
C18 0.025(3) 0.020(3) 0.021(3) 0.002(2) 0.000(3) 0.005(3)
C19 0.021(3) 0.013(3) 0.015(3) -0.003(2) -0.000(2) -0.001(2)
C20 0.024(3) 0.017(3) 0.020(3) 0.001(2) 0.004(2) 0.002(2)
C21 0.025(3) 0.017(3) 0.017(3) 0.003(2) 0.001(2) 0.004(2)
N22 0.022(3) 0.016(3) 0.017(2) 0.001(2) -0.002(2) 0.002(2)
C23 0.025(3) 0.020(3) 0.019(3) -0.000(2) 0.000(2) -0.001(3)
C24 0.023(3) 0.013(3) 0.017(3) -0.000(2) 0.000(2) 0.001(2)
N31 0.025(3) 0.021(3) 0.024(3) -0.004(2) -0.000(2) -0.001(2)
C32 0.025(3) 0.026(4) 0.025(3) -0.008(3) 0.001(3) 0.005(3)
N33 0.032(3) 0.020(3) 0.031(3) -0.008(2) -0.011(3) 0.009(2)
C34 0.026(3) 0.023(3) 0.026(3) -0.006(3) -0.001(3) 0.006(3)
N35 0.024(3) 0.025(3) 0.022(3) -0.002(2) -0.004(2) -0.001(2)
C36 0.023(3) 0.025(4) 0.026(3) -0.001(3) 0.003(3) -0.001(3)
C37 0.023(3) 0.027(4) 0.024(3) -0.007(3) -0.001(3) 0.008(3)
C38 0.034(4) 0.023(3) 0.021(3) -0.003(3) 0.001(3) 0.006(3)
C39 0.033(4) 0.017(3) 0.028(3) -0.004(3) -0.001(3) 0.007(3)
N40 0.029(3) 0.023(3) 0.022(3) -0.003(2) -0.002(2) 0.008(2)
C41 0.033(4) 0.020(3) 0.033(4) 0.001(3) -0.008(3) 0.005(3)
C42 0.034(4) 0.020(3) 0.038(4) 0.001(3) -0.010(3) 0.006(3)
C43 0.030(4) 0.022(3) 0.025(3) -0.003(3) -0.007(3) 0.004(3)
C44 0.070(6) 0.026(4) 0.042(5) -0.015(4) -0.017(4) 0.012(4)
C45 0.060(6) 0.027(4) 0.039(5) -0.008(3) -0.016(4) 0.004(4)
N46 0.035(3) 0.017(3) 0.032(3) -0.002(2) -0.003(3) 0.002(2)
C47 0.047(5) 0.028(4) 0.023(3) -0.006(3) -0.004(3) 0.002(3)
C48 0.047(4) 0.014(3) 0.036(4) -0.006(3) 0.001(3) 0.002(3)
C49 0.024(3) 0.028(4) 0.024(3) -0.003(3) 0.001(3) -0.007(3)
C50 0.045(4) 0.028(4) 0.028(4) 0.005(3) -0.005(3) -0.014(3)
C51 0.058(5) 0.033(4) 0.027(4) 0.002(3) 0.000(4) -0.021(4)
N52 0.041(4) 0.024(3) 0.032(3) -0.002(3) 0.008(3) -0.010(3)
C53 0.040(4) 0.028(4) 0.036(4) 0.003(3) -0.003(3) 0.000(3)
C54 0.047(5) 0.026(4) 0.031(4) -0.007(3) -0.009(3) 0.002(3)
N61 0.020(3) 0.019(3) 0.023(3) -0.004(2) 0.000(2) -0.004(2)
C62 0.024(3) 0.015(3) 0.017(3) 0.000(2) -0.003(2) -0.004(2)
N63 0.023(3) 0.018(3) 0.015(2) -0.002(2) -0.001(2) -0.002(2)
C64 0.022(3) 0.020(3) 0.016(3) 0.002(2) -0.000(2) -0.001(2)
N65 0.020(3) 0.020(3) 0.018(2) -0.001(2) -0.002(2) -0.000(2)
C66 0.020(3) 0.021(3) 0.018(3) 0.002(2) -0.003(2) -0.001(2)
C67 0.027(3) 0.016(3) 0.014(3) 0.001(2) -0.001(2) -0.002(2)
C68 0.021(3) 0.020(3) 0.024(3) -0.000(3) -0.002(2) -0.000(2)
C69 0.025(3) 0.022(3) 0.020(3) 0.001(3) -0.002(2) 0.002(3)
N70 0.037(3) 0.013(3) 0.018(3) -0.001(2) 0.002(2) -0.001(2)
C71 0.035(4) 0.028(4) 0.026(3) -0.008(3) 0.007(3) -0.008(3)
C72 0.038(4) 0.022(3) 0.019(3) -0.004(3) 0.007(3) -0.009(3)
C73 0.025(3) 0.019(3) 0.015(3) -0.000(2) -0.001(2) 0.002(2)
C74 0.028(3) 0.017(3) 0.031(3) -0.007(3) 0.008(3) -0.002(3)
C75 0.031(4) 0.021(3) 0.032(4) -0.002(3) 0.011(3) -0.003(3)
N76 0.029(3) 0.022(3) 0.024(3) -0.000(2) 0.006(2) 0.003(2)
C77 0.033(4) 0.020(3) 0.022(3) -0.003(3) 0.002(3) -0.002(3)
C78 0.028(3) 0.017(3) 0.024(3) -0.000(2) 0.001(3) -0.002(3)
C79 0.021(3) 0.015(3) 0.021(3) -0.002(2) -0.002(2) 0.000(2)
C80 0.034(4) 0.019(3) 0.024(3) -0.004(3) 0.003(3) -0.005(3)
C81 0.031(3) 0.019(3) 0.020(3) -0.003(2) -0.002(3) -0.009(3)
N82 0.022(3) 0.018(3) 0.023(3) -0.001(2) -0.002(2) -0.001(2)
C83 0.030(3) 0.019(3) 0.029(3) -0.007(3) 0.007(3) -0.005(3)
C84 0.030(3) 0.019(3) 0.029(3) -0.009(3) 0.005(3) -0.006(3)
N91 0.023(3) 0.012(2) 0.016(2) 0.0005(19) 0.001(2) -0.002(2)
C92 0.018(3) 0.011(3) 0.015(3) 0.002(2) -0.000(2) -0.002(2)
N93 0.021(3) 0.015(2) 0.015(2) 0.0026(19) 0.0003(19) 0.002(2)
C94 0.021(3) 0.009(3) 0.021(3) 0.001(2) 0.003(2) -0.001(2)
N95 0.020(3) 0.014(3) 0.021(3) 0.001(2) 0.000(2) -0.001(2)
C96 0.018(3) 0.011(3) 0.018(3) -0.001(2) 0.002(2) 0.000(2)
C97 0.024(3) 0.011(3) 0.013(3) 0.002(2) -0.000(2) -0.001(2)
C98 0.030(3) 0.017(3) 0.018(3) -0.001(2) -0.003(3) 0.001(3)
C99 0.029(3) 0.017(3) 0.019(3) -0.003(2) -0.005(3) -0.002(3)
N100 0.021(3) 0.015(2) 0.017(2) 0.001(2) -0.000(2) -0.003(2)
C101 0.029(3) 0.015(3) 0.025(3) -0.004(3) -0.004(3) 0.001(3)
C102 0.024(3) 0.019(3) 0.021(3) -0.003(2) -0.007(2) -0.002(3)
C103 0.021(3) 0.011(3) 0.015(3) 0.001(2) -0.001(2) -0.004(2)
C104 0.020(3) 0.019(3) 0.017(3) 0.002(2) -0.002(2) 0.003(2)
C105 0.025(3) 0.015(3) 0.016(3) 0.000(2) 0.000(2) 0.001(2)
N106 0.024(3) 0.011(2) 0.016(2) -0.0013(19) -0.002(2) -0.001(2)
C107 0.031(3) 0.015(3) 0.020(3) 0.002(2) -0.007(3) 0.002(3)
C108 0.027(3) 0.010(3) 0.021(3) -0.001(2) -0.003(2) 0.003(2)
C109 0.021(3) 0.018(3) 0.020(3) 0.001(2) 0.005(2) 0.002(2)
C110 0.021(3) 0.017(3) 0.029(3) -0.003(3) -0.003(3) 0.001(2)
C111 0.025(3) 0.018(3) 0.024(3) -0.003(3) -0.004(3) 0.001(3)
N112 0.021(3) 0.013(2) 0.023(3) -0.003(2) 0.003(2) 0.001(2)
C113 0.024(3) 0.016(3) 0.022(3) -0.002(2) 0.002(2) -0.002(2)
C114 0.023(3) 0.024(3) 0.017(3) -0.000(2) -0.002(2) -0.001(3)
C201 0.034(4) 0.028(4) 0.029(4) 0.003(3) 0.008(3) -0.002(3)
C202 0.031(4) 0.041(4) 0.032(4) 0.004(3) 0.002(3) 0.001(3)
C203 0.032(4) 0.052(5) 0.042(5) 0.010(4) 0.006(3) 0.006(4)
C204 0.042(5) 0.046(5) 0.041(5) 0.010(4) 0.015(4) 0.003(4)
C205 0.047(5) 0.039(4) 0.027(4) 0.001(3) 0.008(3) 0.002(4)
C206 0.032(4) 0.031(4) 0.034(4) 0.008(3) 0.003(3) -0.000(3)
N207 0.033(3) 0.034(3) 0.030(3) 0.009(3) 0.007(3) -0.000(3)
O208 0.041(3) 0.045(3) 0.021(2) 0.002(2) 0.002(2) 0.003(3)
O209 0.031(3) 0.034(3) 0.035(3) 0.003(2) 0.002(2) 0.005(2)
C211 0.034(4) 0.022(3) 0.022(3) 0.005(3) -0.001(3) -0.001(3)
C212 0.040(4) 0.027(4) 0.043(4) 0.007(3) 0.010(3) 0.007(3)
C213 0.076(7) 0.034(5) 0.048(5) -0.000(4) 0.026(5) 0.011(5)
C214 0.097(8) 0.034(5) 0.029(4) 0.004(4) 0.001(5) -0.014(5)
C215 0.062(6) 0.029(4) 0.041(5) 0.002(4) -0.021(4) -0.005(4)
C216 0.029(4) 0.020(4) 0.052(5) -0.001(3) -0.004(3) -0.001(3)
N217 0.035(3) 0.023(3) 0.031(3) -0.001(2) 0.004(3) -0.001(3)
O218 0.050(4) 0.055(4) 0.047(4) -0.001(3) 0.019(3) 0.014(3)
O219 0.045(3) 0.038(3) 0.031(3) 0.004(2) -0.007(2) 0.006(3)
C221 0.031(4) 0.019(3) 0.024(3) -0.002(3) 0.004(3) 0.003(3)
C222 0.032(4) 0.021(3) 0.028(3) -0.001(3) 0.007(3) 0.004(3)
C223 0.041(4) 0.023(3) 0.027(3) -0.001(3) 0.008(3) 0.001(3)
C224 0.040(4) 0.027(4) 0.023(3) -0.006(3) -0.001(3) 0.006(3)
C225 0.026(3) 0.034(4) 0.032(4) -0.011(3) 0.003(3) 0.002(3)
C226 0.033(4) 0.033(4) 0.027(4) -0.007(3) 0.005(3) -0.007(3)
N227 0.042(4) 0.018(3) 0.030(3) 0.004(2) 0.008(3) 0.003(3)
O228 0.048(3) 0.036(3) 0.041(3) 0.008(3) 0.012(3) 0.017(3)
O229 0.056(4) 0.033(3) 0.034(3) 0.009(2) 0.014(3) 0.006(3)
C231 0.047(5) 0.062(7) 0.064(7) -0.006(5) 0.010(5) 0.013(5)
C232 0.122(14) 0.110(14) 0.085(11) 0.006(10) -0.017(10) 0.022(11)
C233 0.19(2) 0.21(3) 0.092(14) 0.060(17) 0.024(15) 0.11(2)
C234 0.129(15) 0.060(9) 0.17(2) 0.025(11) 0.090(15) 0.025(10)
C235 0.093(11) 0.078(10) 0.135(15) -0.002(10) 0.065(11) 0.003(8)
C236 0.059(7) 0.069(8) 0.077(8) -0.010(6) 0.030(6) -0.004(6)
N237 0.044(5) 0.090(9) 0.121(11) -0.009(8) 0.018(6) 0.006(5)
O238 0.100(9) 0.117(11) 0.28(2) -0.123(13) 0.055(11) -0.020(8)
O239 0.130(11) 0.197(17) 0.136(12) 0.085(12) 0.055(10) 0.040(11)
C241 0.057(7) 0.061(7) 0.091(9) 0.017(7) -0.026(6) -0.004(6)
C242 0.120(12) 0.072(9) 0.043(6) -0.017(6) 0.018(7) -0.006(8)
C243 0.085(9) 0.074(9) 0.098(10) 0.009(8) 0.043(8) 0.028(7)
C244 0.062(7) 0.078(8) 0.058(7) -0.003(6) 0.005(5) 0.006(6)
C245 0.091(10) 0.080(9) 0.070(8) -0.002(7) 0.024(7) 0.013(8)
C246 0.063(7) 0.063(7) 0.081(8) -0.014(6) 0.024(6) 0.017(6)
N247 0.116(12) 0.050(8) 0.21(2) 0.018(10) -0.050(13) -0.014(8)
O248 0.43(3) 0.154(15) 0.061(7) 0.039(9) -0.096(13) -0.084(18)
O249 0.107(9) 0.080(8) 0.198(15) 0.025(9) -0.026(9) 0.004(7)
C251 0.034(4) 0.055(5) 0.025(4) 0.002(3) -0.001(3) 0.011(4)
C252 0.040(4) 0.038(4) 0.024(4) 0.008(3) 0.001(3) 0.003(3)
C253 0.068(6) 0.051(6) 0.029(4) 0.001(4) -0.009(4) 0.005(5)
C254 0.053(6) 0.079(8) 0.053(6) 0.011(6) -0.015(5) -0.020(6)
C255 0.037(5) 0.105(10) 0.054(6) 0.038(7) -0.016(5) -0.017(6)
C256 0.032(5) 0.115(10) 0.028(4) -0.003(5) -0.001(3) 0.022(5)
N257 0.062(5) 0.052(5) 0.040(4) -0.005(4) -0.012(4) 0.019(4)
O258 0.087(6) 0.052(4) 0.042(4) 0.004(3) -0.010(4) -0.006(4)
O259 0.099(7) 0.094(7) 0.099(7) -0.049(6) -0.002(6) 0.049(6)
C261 0.047(5) 0.040(5) 0.024(4) -0.001(3) 0.007(3) -0.000(4)
C262 0.060(6) 0.056(6) 0.049(6) 0.002(5) 0.006(5) -0.014(5)
C263 0.093(8) 0.036(5) 0.046(5) -0.008(4) 0.012(5) 0.001(5)
C264 0.055(6) 0.065(7) 0.037(5) -0.004(4) 0.010(4) 0.010(5)
C265 0.056(6) 0.065(7) 0.065(7) -0.001(5) 0.023(5) -0.003(5)
C266 0.070(7) 0.041(5) 0.059(6) 0.000(5) 0.019(5) -0.001(5)
N267 0.057(5) 0.069(6) 0.029(4) 0.004(4) 0.003(3) 0.012(4)
O268 0.059(5) 0.125(8) 0.054(5) 0.024(5) 0.024(4) 0.009(5)
O269 0.086(6) 0.060(5) 0.073(5) -0.005(4) 0.010(4) 0.026(4)
C271 0.043(5) 0.037(5) 0.047(5) -0.006(4) 0.002(4) 0.012(4)
C272 0.056(6) 0.058(6) 0.035(5) -0.016(4) 0.004(4) 0.007(5)
C273 0.064(6) 0.058(6) 0.036(5) 0.006(4) 0.004(4) 0.009(5)
C274 0.056(6) 0.051(6) 0.057(6) 0.016(5) 0.015(5) -0.001(5)
C275 0.053(6) 0.049(6) 0.045(5) -0.007(4) -0.000(4) -0.001(4)
C276 0.048(5) 0.043(5) 0.034(4) -0.002(4) -0.004(4) 0.001(4)
N277 0.053(5) 0.043(5) 0.060(5) -0.004(4) -0.010(4) 0.001(4)
O278 0.103(7) 0.049(5) 0.094(7) -0.026(5) -0.023(5) 0.024(5)
O279 0.091(6) 0.052(5) 0.086(6) 0.014(4) -0.018(5) -0.004(4)
C281 0.029(4) 0.048(5) 0.046(5) 0.005(4) -0.001(3) -0.001(4)
C282 0.033(4) 0.039(5) 0.069(6) -0.010(4) 0.015(4) 0.002(4)
C283 0.040(5) 0.063(7) 0.066(6) -0.001(5) 0.019(5) -0.017(5)
C284 0.058(6) 0.038(5) 0.081(8) -0.013(5) 0.024(6) -0.024(5)
C285 0.066(7) 0.058(7) 0.076(7) -0.040(6) 0.032(6) -0.026(5)
C286 0.049(5) 0.066(7) 0.040(5) -0.009(5) 0.008(4) -0.022(5)
N287 0.040(4) 0.052(5) 0.061(5) 0.015(4) -0.004(4) 0.001(4)
O288 0.050(4) 0.057(5) 0.113(7) 0.015(5) 0.017(4) 0.015(4)
O289 0.092(6) 0.066(5) 0.053(4) 0.022(4) 0.011(4) -0.023(4)
C291 0.065(7) 0.045(6) 0.069(7) -0.002(5) 0.032(6) -0.003(5)
C292 0.059(6) 0.072(8) 0.047(6) -0.003(5) 0.000(5) -0.009(6)
C293 0.062(7) 0.069(8) 0.076(8) 0.027(7) 0.019(6) 0.015(6)
C294 0.065(7) 0.043(6) 0.119(12) -0.034(7) 0.037(8) -0.009(5)
C295 0.060(7) 0.146(15) 0.051(7) -0.054(9) 0.009(5) 0.003(8)
C296 0.085(9) 0.095(10) 0.055(7) 0.035(7) 0.032(6) 0.042(8)
N297 0.108(9) 0.061(7) 0.086(8) 0.005(6) 0.050(7) 0.009(6)
O298 0.090(7) 0.092(8) 0.123(9) -0.051(7) 0.013(6) -0.026(6)
O299 0.249(17) 0.064(6) 0.130(10) 0.036(7) 0.123(11) 0.028(8)

loop_
_atom_type_symbol
_atom_type_scat_dispersion_real
_atom_type_scat_dispersion_imag
_atom_type_scat_Cromer_Mann_a1
_atom_type_scat_Cromer_Mann_b1
_atom_type_scat_Cromer_Mann_a2
_atom_type_scat_Cromer_Mann_b2
_atom_type_scat_Cromer_Mann_a3
_atom_type_scat_Cromer_Mann_b3
_atom_type_scat_Cromer_Mann_a4
_atom_type_scat_Cromer_Mann_b4
_atom_type_scat_Cromer_Mann_c
_atom_type_scat_source
C 0.0181 0.0091 2.3100 20.8439 1.0200 10.2075 1.5886 0.5687 0.8650 51.6512 0.2156 'International Tables Vol C 4.2.6.8 and 6.1.1.4'
H 0.0000 0.0000 0.4930 10.5109 0.3229 26.1257 0.1402 3.1424 0.0408 57.7998 0.0030 'International Tables Vol C 4.2.6.8 and 6.1.1.4'
N 0.0311 0.0180 12.2126 0.0057 3.1322 9.8933 2.0125 28.9975 1.1663 0.5826 -11.5290 'International Tables Vol C 4.2.6.8 and 6.1.1.4'
O 0.0492 0.0322 3.0485 13.2771 2.2868 5.7011 1.5463 0.3239 0.8670 32.9089 0.2508 'International Tables Vol C 4.2.6.8 and 6.1.1.4'
Zn -1.5491 0.6778 14.0743 3.2655 7.0318 0.2333 5.1652 10.3163 2.4100 58.7097 1.3041 'International Tables Vol C 4.2.6.8 and 6.1.1.4'
I -0.3257 6.8362 20.1472 4.3470 18.9949 0.3814 7.5138 27.7660 2.2735 66.8776 4.0712 'International Tables Vol C 4.2.6.8 and 6.1.1.4'

loop_
_geom_angle_atom_site_label_1
_geom_angle_site_symmetry_1
_geom_angle_atom_site_label_2
_geom_angle_site_symmetry_2
_geom_angle_atom_site_label_3
_geom_angle_site_symmetry_3
_geom_angle
_geom_angle_publ_flag
N112 3_655 Zn1 . I2 . 110.58(15) yes
N112 3_655 Zn1 . I3 . 108.32(15) yes
I2 . Zn1 . I3 . 120.93(4) yes
N112 3_655 Zn1 . N10 . 103.9(2) yes
I2 . Zn1 . N10 . 106.22(15) yes
I3 . Zn1 . N10 . 105.43(15) yes
I5 . Zn4 . I6 . 126.20(4) yes
I5 . Zn4 . N16 . 104.58(18) yes
I6 . Zn4 . N16 . 108.95(17) yes
I5 . Zn4 . N40 . 105.66(17) yes
I6 . Zn4 . N40 . 106.35(18) yes
N16 . Zn4 . N40 . 102.8(2) yes
I8 . Zn7 . I9 . 123.97(4) yes
I8 . Zn7 . N46 . 115.63(19) yes
I9 . Zn7 . N46 . 102.25(19) yes
I8 . Zn7 . N70 . 104.88(16) yes
I9 . Zn7 . N70 . 108.91(17) yes
N46 . Zn7 . N70 . 98.2(2) yes
I11 . Zn10 . I12 . 125.33(4) yes
I11 . Zn10 . N82 . 104.22(16) yes
I12 . Zn10 . N82 . 106.94(16) yes
I11 . Zn10 . N100 . 107.59(15) yes
I12 . Zn10 . N100 . 105.35(15) yes
N82 . Zn10 . N100 . 106.1(2) yes
N22 1_454 Zn13 . I14 . 108.00(15) yes
N22 1_454 Zn13 . I15 . 106.41(16) yes
I14 . Zn13 . I15 . 129.29(4) yes
N22 1_454 Zn13 . N106 . 100.1(2) yes
I14 . Zn13 . N106 . 108.72(15) yes
I15 . Zn13 . N106 . 100.50(15) yes
N52 3_544 Zn16 . I17 . 108.1(2) yes
N52 3_544 Zn16 . I18 . 108.3(2) yes
I17 . Zn16 . I18 . 124.64(7) yes
N52 3_544 Zn16 . N76 . 100.3(3) yes
I17 . Zn16 . N76 . 110.02(17) yes
I18 . Zn16 . N76 . 102.78(17) yes
N52 3_544 Zn16 . I19 . 98.9(2) yes
N52 3_544 Zn16 . I20 . 112.8(3) yes
I19 . Zn16 . I20 . 129.6(2) yes
N52 3_544 Zn16 . N76 . 100.3(3) yes
I19 . Zn16 . N76 . 102.4(3) yes
I20 . Zn16 . N76 . 108.8(3) yes
C2 . N1 . C6 . 114.6(5) yes
N1 . C2 . N3 . 125.3(6) yes
N1 . C2 . C7 . 116.6(6) yes
N3 . C2 . C7 . 118.2(5) yes
C2 . N3 . C4 . 114.1(5) yes
N3 . C4 . N5 . 126.1(6) yes
N3 . C4 . C13 . 116.9(6) yes
N5 . C4 . C13 . 117.0(6) yes
C4 . N5 . C6 . 113.4(5) yes
N5 . C6 . N1 . 126.1(6) yes
N5 . C6 . C19 . 117.0(5) yes
N1 . C6 . C19 . 116.9(5) yes
C2 . C7 . C8 . 119.8(6) yes
C2 . C7 . C12 . 121.6(6) yes
C8 . C7 . C12 . 118.6(6) yes
C7 . C8 . C9 . 119.8(6) yes
C7 . C8 . H81 . 119.9 no
C9 . C8 . H81 . 120.4 no
C8 . C9 . N10 . 122.3(6) yes
C8 . C9 . H91 . 119.0 no
N10 . C9 . H91 . 118.7 no
C9 . N10 . Zn1 . 120.2(4) yes
C9 . N10 . C11 . 118.3(6) yes
Zn1 . N10 . C11 . 121.2(4) yes
N10 . C11 . C12 . 122.7(6) yes
N10 . C11 . H111 . 118.4 no
C12 . C11 . H111 . 118.9 no
C7 . C12 . C11 . 118.2(6) yes
C7 . C12 . H121 . 121.1 no
C11 . C12 . H121 . 120.6 no
C4 . C13 . C14 . 120.4(6) yes
C4 . C13 . C18 . 120.6(6) yes
C14 . C13 . C18 . 118.9(6) yes
C13 . C14 . C15 . 119.0(7) yes
C13 . C14 . H141 . 120.5 no
C15 . C14 . H141 . 120.6 no
C14 . C15 . N16 . 123.1(6) yes
C14 . C15 . H151 . 118.4 no
N16 . C15 . H151 . 118.4 no
C15 . N16 . Zn4 . 118.7(5) yes
C15 . N16 . C17 . 117.8(6) yes
Zn4 . N16 . C17 . 123.5(5) yes
N16 . C17 . C18 . 122.9(6) yes
N16 . C17 . H171 . 118.5 no
C18 . C17 . H171 . 118.6 no
C13 . C18 . C17 . 118.3(6) yes
C13 . C18 . H181 . 121.0 no
C17 . C18 . H181 . 120.7 no
C6 . C19 . C20 . 119.6(6) yes
C6 . C19 . C24 . 121.3(6) yes
C20 . C19 . C24 . 119.1(6) yes
C19 . C20 . C21 . 118.9(6) yes
C19 . C20 . H201 . 120.2 no
C21 . C20 . H201 . 120.9 no
C20 . C21 . N22 . 121.6(6) yes
C20 . C21 . H211 . 119.2 no
N22 . C21 . H211 . 119.2 no
C21 . N22 . Zn13 1_656 118.9(4) yes
C21 . N22 . C23 . 119.2(6) yes
Zn13 1_656 N22 . C23 . 121.3(4) yes
N22 . C23 . C24 . 122.3(6) yes
N22 . C23 . H231 . 118.9 no
C24 . C23 . H231 . 118.7 no
C23 . C24 . C19 . 118.8(6) yes
C23 . C24 . H241 . 120.5 no
C19 . C24 . H241 . 120.6 no
C32 . N31 . C36 . 113.4(6) yes
N31 . C32 . N33 . 126.6(6) yes
N31 . C32 . C37 . 116.8(6) yes
N33 . C32 . C37 . 116.5(6) yes
C32 . N33 . C34 . 114.3(6) yes
N33 . C34 . N35 . 125.6(6) yes
N33 . C34 . C43 . 118.5(6) yes
N35 . C34 . C43 . 115.8(6) yes
C34 . N35 . C36 . 114.3(6) yes
N35 . C36 . N31 . 125.7(7) yes
N35 . C36 . C49 . 115.8(6) yes
N31 . C36 . C49 . 118.5(6) yes
C32 . C37 . C38 . 121.6(7) yes
C32 . C37 . C42 . 119.2(6) yes
C38 . C37 . C42 . 119.1(7) yes
C37 . C38 . C39 . 118.4(7) yes
C37 . C38 . H381 . 120.8 no
C39 . C38 . H381 . 120.7 no
C38 . C39 . N40 . 122.7(7) yes
C38 . C39 . H391 . 118.8 no
N40 . C39 . H391 . 118.5 no
C39 . N40 . Zn4 . 121.1(5) yes
C39 . N40 . C41 . 117.7(6) yes
Zn4 . N40 . C41 . 121.2(5) yes
N40 . C41 . C42 . 123.2(7) yes
N40 . C41 . H411 . 118.1 no
C42 . C41 . H411 . 118.6 no
C37 . C42 . C41 . 118.6(7) yes
C37 . C42 . H421 . 120.2 no
C41 . C42 . H421 . 121.2 no
C34 . C43 . C44 . 120.4(7) yes
C34 . C43 . C48 . 120.1(6) yes
C44 . C43 . C48 . 119.4(7) yes
C43 . C44 . C45 . 118.4(8) yes
C43 . C44 . H441 . 120.7 no
C45 . C44 . H441 . 120.9 no
C44 . C45 . N46 . 124.1(8) yes
C44 . C45 . H451 . 118.1 no
N46 . C45 . H451 . 117.8 no
C45 . N46 . Zn7 . 119.0(5) yes
C45 . N46 . C47 . 115.4(7) yes
Zn7 . N46 . C47 . 124.4(5) yes
N46 . C47 . C48 . 124.4(7) yes
N46 . C47 . H471 . 117.8 no
C48 . C47 . H471 . 117.8 no
C47 . C48 . C43 . 117.9(7) yes
C47 . C48 . H481 . 121.6 no
C43 . C48 . H481 . 120.5 no
C36 . C49 . C50 . 120.2(7) yes
C36 . C49 . C54 . 122.7(6) yes
C50 . C49 . C54 . 117.0(7) yes
C49 . C50 . C51 . 120.0(7) yes
C49 . C50 . H501 . 120.0 no
C51 . C50 . H501 . 120.1 no
C50 . C51 . N52 . 122.8(7) yes
C50 . C51 . H511 . 118.7 no
N52 . C51 . H511 . 118.5 no
C51 . N52 . Zn16 3_545 119.3(5) yes
C51 . N52 . C53 . 117.3(7) yes
Zn16 3_545 N52 . C53 . 123.2(5) yes
N52 . C53 . C54 . 123.7(7) yes
N52 . C53 . H531 . 117.8 no
C54 . C53 . H531 . 118.4 no
C49 . C54 . C53 . 119.2(7) yes
C49 . C54 . H541 . 120.4 no
C53 . C54 . H541 . 120.4 no
C62 . N61 . C66 . 113.9(6) yes
N61 . C62 . N63 . 126.6(6) yes
N61 . C62 . C67 . 116.6(6) yes
N63 . C62 . C67 . 116.7(6) yes
C62 . N63 . C64 . 113.9(5) yes
N63 . C64 . N65 . 125.2(6) yes
N63 . C64 . C73 . 116.8(6) yes
N65 . C64 . C73 . 118.0(6) yes
C64 . N65 . C66 . 114.3(6) yes
N65 . C66 . N61 . 126.0(6) yes
N65 . C66 . C79 . 117.3(6) yes
N61 . C66 . C79 . 116.7(6) yes
C62 . C67 . C68 . 121.3(6) yes
C62 . C67 . C72 . 119.7(6) yes
C68 . C67 . C72 . 119.0(6) yes
C67 . C68 . C69 . 119.2(6) yes
C67 . C68 . H681 . 120.6 no
C69 . C68 . H681 . 120.2 no
C68 . C69 . N70 . 122.1(6) yes
C68 . C69 . H691 . 119.0 no
N70 . C69 . H691 . 118.9 no
C69 . N70 . Zn7 . 122.3(5) yes
C69 . N70 . C71 . 118.8(6) yes
Zn7 . N70 . C71 . 118.7(5) yes
N70 . C71 . C72 . 122.7(7) yes
N70 . C71 . H711 . 118.9 no
C72 . C71 . H711 . 118.4 no
C67 . C72 . C71 . 118.3(7) yes
C67 . C72 . H721 . 120.3 no
C71 . C72 . H721 . 121.4 no
C64 . C73 . C74 . 120.0(6) yes
C64 . C73 . C78 . 120.5(6) yes
C74 . C73 . C78 . 119.4(6) yes
C73 . C74 . C75 . 118.0(6) yes
C73 . C74 . H741 . 120.7 no
C75 . C74 . H741 . 121.3 no
C74 . C75 . N76 . 123.0(7) yes
C74 . C75 . H751 . 118.7 no
N76 . C75 . H751 . 118.3 no
C75 . N76 . Zn16 . 119.4(5) yes
C75 . N76 . C77 . 118.0(6) yes
Zn16 . N76 . C77 . 122.5(5) yes
N76 . C77 . C78 . 123.1(6) yes
N76 . C77 . H771 . 118.2 no
C78 . C77 . H771 . 118.7 no
C73 . C78 . C77 . 118.3(6) yes
C73 . C78 . H781 . 120.8 no
C77 . C78 . H781 . 120.9 no
C66 . C79 . C80 . 120.9(6) yes
C66 . C79 . C84 . 120.3(6) yes
C80 . C79 . C84 . 118.8(6) yes
C79 . C80 . C81 . 118.2(7) yes
C79 . C80 . H801 . 121.2 no
C81 . C80 . H801 . 120.7 no
C80 . C81 . N82 . 123.2(6) yes
C80 . C81 . H811 . 118.5 no
N82 . C81 . H811 . 118.3 no
C81 . N82 . Zn10 . 121.2(4) yes
C81 . N82 . C83 . 118.0(6) yes
Zn10 . N82 . C83 . 120.8(5) yes
N82 . C83 . C84 . 122.6(7) yes
N82 . C83 . H831 . 118.8 no
C84 . C83 . H831 . 118.6 no
C79 . C84 . C83 . 119.2(6) yes
C79 . C84 . H841 . 120.3 no
C83 . C84 . H841 . 120.5 no
C92 . N91 . C96 . 114.1(5) yes
N91 . C92 . N93 . 125.2(5) yes
N91 . C92 . C97 . 118.1(5) yes
N93 . C92 . C97 . 116.7(5) yes
C92 . N93 . C94 . 115.4(5) yes
N93 . C94 . N95 . 125.4(6) yes
N93 . C94 . C103 . 118.8(5) yes
N95 . C94 . C103 . 115.7(5) yes
C94 . N95 . C96 . 114.2(5) yes
N95 . C96 . N91 . 125.6(5) yes
N95 . C96 . C109 . 114.7(5) yes
N91 . C96 . C109 . 119.5(5) yes
C92 . C97 . C98 . 121.2(6) yes
C92 . C97 . C102 . 119.4(5) yes
C98 . C97 . C102 . 119.3(6) yes
C97 . C98 . C99 . 118.5(6) yes
C97 . C98 . H981 . 120.7 no
C99 . C98 . H981 . 120.8 no
C98 . C99 . N100 . 122.4(6) yes
C98 . C99 . H991 . 119.0 no
N100 . C99 . H991 . 118.6 no
C99 . N100 . Zn10 . 118.9(4) yes
C99 . N100 . C101 . 118.8(5) yes
Zn10 . N100 . C101 . 122.4(4) yes
N100 . C101 . C102 . 122.3(6) yes
N100 . C101 . H1011 . 119.1 no
C102 . C101 . H1011 . 118.6 no
C97 . C102 . C101 . 118.7(6) yes
C97 . C102 . H1021 . 120.4 no
C101 . C102 . H1021 . 120.9 no
C94 . C103 . C104 . 122.3(5) yes
C94 . C103 . C108 . 119.1(5) yes
C104 . C103 . C108 . 118.5(5) yes
C103 . C104 . C105 . 119.3(6) yes
C103 . C104 . H1041 . 120.0 no
C105 . C104 . H1041 . 120.7 no
C104 . C105 . N106 . 121.7(6) yes
C104 . C105 . H1051 . 119.1 no
N106 . C105 . H1051 . 119.1 no
C105 . N106 . Zn13 . 121.1(4) yes
C105 . N106 . C107 . 118.1(5) yes
Zn13 . N106 . C107 . 119.6(4) yes
N106 . C107 . C108 . 123.6(6) yes
N106 . C107 . H1071 . 118.3 no
C108 . C107 . H1071 . 118.1 no
C103 . C108 . C107 . 118.6(6) yes
C103 . C108 . H1081 . 120.6 no
C107 . C108 . H1081 . 120.9 no
C96 . C109 . C110 . 118.9(6) yes
C96 . C109 . C114 . 122.4(6) yes
C110 . C109 . C114 . 118.5(6) yes
C109 . C110 . C111 . 118.9(6) yes
C109 . C110 . H1101 . 120.5 no
C111 . C110 . H1101 . 120.6 no
C110 . C111 . N112 . 123.5(6) yes
C110 . C111 . H1111 . 118.4 no
N112 . C111 . H1111 . 118.1 no
C111 . N112 . Zn1 3_454 118.0(4) yes
C111 . N112 . C113 . 117.4(6) yes
Zn1 3_454 N112 . C113 . 124.6(4) yes
N112 . C113 . C114 . 122.6(6) yes
N112 . C113 . H1131 . 118.5 no
C114 . C113 . H1131 . 118.9 no
C113 . C114 . C109 . 118.9(6) yes
C113 . C114 . H1141 . 120.7 no
C109 . C114 . H1141 . 120.3 no
C202 . C201 . C206 . 123.1(7) yes
C202 . C201 . N207 . 119.1(7) yes
C206 . C201 . N207 . 117.8(7) yes
C201 . C202 . C203 . 118.6(8) yes
C201 . C202 . H2021 . 120.4 no
C203 . C202 . H2021 . 121.0 no
C202 . C203 . C204 . 120.4(8) yes
C202 . C203 . H2031 . 119.7 no
C204 . C203 . H2031 . 119.9 no
C203 . C204 . C205 . 119.6(8) yes
C203 . C204 . H2041 . 120.3 no
C205 . C204 . H2041 . 120.1 no
C204 . C205 . C206 . 120.5(8) yes
C204 . C205 . H2051 . 119.8 no
C206 . C205 . H2051 . 119.7 no
C201 . C206 . C205 . 117.8(7) yes
C201 . C206 . H2061 . 120.8 no
C205 . C206 . H2061 . 121.4 no
C201 . N207 . O208 . 118.4(6) yes
C201 . N207 . O209 . 118.1(6) yes
O208 . N207 . O209 . 123.5(7) yes
C212 . C211 . C216 . 122.3(7) yes
C212 . C211 . N217 . 119.3(7) yes
C216 . C211 . N217 . 118.4(7) yes
C211 . C212 . C213 . 117.8(8) yes
C211 . C212 . H2121 . 120.8 no
C213 . C212 . H2121 . 121.3 no
C212 . C213 . C214 . 120.3(9) yes
C212 . C213 . H2131 . 119.4 no
C214 . C213 . H2131 . 120.3 no
C213 . C214 . C215 . 121.0(9) yes
C213 . C214 . H2141 . 119.5 no
C215 . C214 . H2141 . 119.5 no
C214 . C215 . C216 . 120.4(8) yes
C214 . C215 . H2151 . 119.8 no
C216 . C215 . H2151 . 119.8 no
C211 . C216 . C215 . 118.2(8) yes
C211 . C216 . H2161 . 121.2 no
C215 . C216 . H2161 . 120.6 no
C211 . N217 . O218 . 118.3(6) yes
C211 . N217 . O219 . 118.0(6) yes
O218 . N217 . O219 . 123.7(7) yes
C222 . C221 . C226 . 123.0(7) yes
C222 . C221 . N227 . 118.1(6) yes
C226 . C221 . N227 . 118.8(6) yes
C221 . C222 . C223 . 117.8(7) yes
C221 . C222 . H2221 . 121.1 no
C223 . C222 . H2221 . 121.1 no
C222 . C223 . C224 . 120.4(7) yes
C222 . C223 . H2231 . 119.9 no
C224 . C223 . H2231 . 119.7 no
C223 . C224 . C225 . 120.5(7) yes
C223 . C224 . H2241 . 120.0 no
C225 . C224 . H2241 . 119.5 no
C224 . C225 . C226 . 120.9(7) yes
C224 . C225 . H2251 . 119.5 no
C226 . C225 . H2251 . 119.6 no
C225 . C226 . C221 . 117.4(7) yes
C225 . C226 . H2261 . 121.2 no
C221 . C226 . H2261 . 121.4 no
C221 . N227 . O228 . 119.0(6) yes
C221 . N227 . O229 . 117.8(6) yes
O228 . N227 . O229 . 123.2(6) yes
C232 . C231 . C236 . 127.2(14) yes
C232 . C231 . N237 . 114.8(13) yes
C236 . C231 . N237 . 117.9(12) yes
C231 . C232 . C233 . 112.2(18) yes
C231 . C232 . H2321 . 124.6 no
C233 . C232 . H2321 . 123.0 no
C232 . C233 . C234 . 120.0(17) yes
C232 . C233 . H2331 . 117.0 no
C234 . C233 . H2331 . 123.0 no
C233 . C234 . C235 . 123.1(16) yes
C233 . C234 . H2341 . 115.3 no
C235 . C234 . H2341 . 121.6 no
C234 . C235 . C236 . 114.1(17) yes
C234 . C235 . H2351 . 122.3 no
C236 . C235 . H2351 . 123.5 no
C231 . C236 . C235 . 123.1(15) yes
C231 . C236 . H2361 . 116.9 no
C235 . C236 . H2361 . 119.9 no
C231 . N237 . O238 . 110.6(15) yes
C231 . N237 . O239 . 115.3(15) yes
O238 . N237 . O239 . 133.6(18) yes
C242 . C241 . C246 . 121.2(11) yes
C242 . C241 . N247 . 113.4(16) yes
C246 . C241 . N247 . 125.3(16) yes
C241 . C242 . C243 . 114.6(12) yes
C241 . C242 . H2421 . 121.1 no
C243 . C242 . H2421 . 124.1 no
C242 . C243 . C244 . 123.2(13) yes
C242 . C243 . H2431 . 117.7 no
C244 . C243 . H2431 . 119.0 no
C243 . C244 . C245 . 121.3(14) yes
C243 . C244 . H2441 . 119.2 no
C245 . C244 . H2441 . 119.4 no
C244 . C245 . C246 . 119.8(13) yes
C244 . C245 . H2451 . 120.3 no
C246 . C245 . H2451 . 119.9 no
C241 . C246 . C245 . 119.7(11) yes
C241 . C246 . H2461 . 119.0 no
C245 . C246 . H2461 . 121.3 no
C241 . N247 . O248 . 123(2) yes
C241 . N247 . O249 . 111(2) yes
O248 . N247 . O249 . 125.7(18) yes
C252 . C251 . C256 . 120.2(9) yes
C252 . C251 . N257 . 119.4(8) yes
C256 . C251 . N257 . 120.5(9) yes
C251 . C252 . C253 . 117.4(9) yes
C251 . C252 . H2521 . 121.4 no
C253 . C252 . H2521 . 121.2 no
C252 . C253 . C254 . 124.3(11) yes
C252 . C253 . H2531 . 117.6 no
C254 . C253 . H2531 . 118.1 no
C253 . C254 . C255 . 119.4(12) yes
C253 . C254 . H2541 . 120.0 no
C255 . C254 . H2541 . 120.6 no
C254 . C255 . C256 . 120.9(11) yes
C254 . C255 . H2551 . 119.0 no
C256 . C255 . H2551 . 120.1 no
C251 . C256 . C255 . 117.8(10) yes
C251 . C256 . H2561 . 121.7 no
C255 . C256 . H2561 . 120.4 no
C251 . N257 . O258 . 118.3(8) yes
C251 . N257 . O259 . 117.7(11) yes
O258 . N257 . O259 . 124.0(11) yes
C262 . C261 . C266 . 122.9(9) yes
C262 . C261 . N267 . 119.4(9) yes
C266 . C261 . N267 . 117.7(9) yes
C261 . C262 . C263 . 117.0(10) yes
C261 . C262 . H2621 . 121.5 no
C263 . C262 . H2621 . 121.5 no
C262 . C263 . C264 . 119.1(10) yes
C262 . C263 . H2631 . 120.5 no
C264 . C263 . H2631 . 120.4 no
C263 . C264 . C265 . 121.3(10) yes
C263 . C264 . H2641 . 119.0 no
C265 . C264 . H2641 . 119.7 no
C264 . C265 . C266 . 119.6(11) yes
C264 . C265 . H2651 . 120.0 no
C266 . C265 . H2651 . 120.4 no
C265 . C266 . C261 . 120.0(10) yes
C265 . C266 . H2661 . 120.4 no
C261 . C266 . H2661 . 119.6 no
C261 . N267 . O268 . 116.6(9) yes
C261 . N267 . O269 . 118.3(9) yes
O268 . N267 . O269 . 125.0(10) yes
C272 . C271 . C276 . 121.5(9) yes
C272 . C271 . N277 . 118.9(8) yes
C276 . C271 . N277 . 119.6(8) yes
C271 . C272 . C273 . 118.3(9) yes
C271 . C272 . H2721 . 120.7 no
C273 . C272 . H2721 . 121.0 no
C272 . C273 . C274 . 120.5(9) yes
C272 . C273 . H2731 . 119.0 no
C274 . C273 . H2731 . 120.5 no
C273 . C274 . C275 . 122.0(10) yes
C273 . C274 . H2741 . 118.7 no
C275 . C274 . H2741 . 119.2 no
C274 . C275 . C276 . 118.0(9) yes
C274 . C275 . H2751 . 121.3 no
C276 . C275 . H2751 . 120.6 no
C271 . C276 . C275 . 119.5(8) yes
C271 . C276 . H2761 . 120.3 no
C275 . C276 . H2761 . 120.2 no
C271 . N277 . O278 . 118.7(9) yes
C271 . N277 . O279 . 118.5(8) yes
O278 . N277 . O279 . 122.7(10) yes
C282 . C281 . C286 . 122.6(9) yes
C282 . C281 . N287 . 119.8(9) yes
C286 . C281 . N287 . 117.7(9) yes
C281 . C282 . C283 . 118.8(9) yes
C281 . C282 . H2821 . 120.3 no
C283 . C282 . H2821 . 120.9 no
C282 . C283 . C284 . 120.3(10) yes
C282 . C283 . H2831 . 119.5 no
C284 . C283 . H2831 . 120.3 no
C283 . C284 . C285 . 120.7(10) yes
C283 . C284 . H2841 . 119.2 no
C285 . C284 . H2841 . 120.2 no
C284 . C285 . C286 . 120.3(10) yes
C284 . C285 . H2851 . 119.5 no
C286 . C285 . H2851 . 120.3 no
C281 . C286 . C285 . 117.4(9) yes
C281 . C286 . H2861 . 121.0 no
C285 . C286 . H2861 . 121.6 no
C281 . N287 . O288 . 117.7(9) yes
C281 . N287 . O289 . 118.7(9) yes
O288 . N287 . O289 . 123.7(10) yes
C292 . C291 . C296 . 122.4(11) yes
C292 . C291 . N297 . 118.6(11) yes
C296 . C291 . N297 . 118.9(11) yes
C291 . C292 . C293 . 119.3(11) yes
C291 . C292 . H2921 . 120.0 no
C293 . C292 . H2921 . 120.7 no
C292 . C293 . C294 . 122.3(12) yes
C292 . C293 . H2931 . 118.6 no
C294 . C293 . H2931 . 119.0 no
C293 . C294 . C295 . 119.1(11) yes
C293 . C294 . H2941 . 120.0 no
C295 . C294 . H2941 . 120.9 no
C294 . C295 . C296 . 119.7(10) yes
C294 . C295 . H2951 . 119.6 no
C296 . C295 . H2951 . 120.7 no
C295 . C296 . C291 . 117.2(11) yes
C295 . C296 . H2961 . 121.5 no
C291 . C296 . H2961 . 121.3 no
C291 . N297 . O298 . 120.2(12) yes
C291 . N297 . O299 . 114.1(13) yes
O298 . N297 . O299 . 125.7(14) yes

loop_
_geom_bond_atom_site_label_1
_geom_bond_site_symmetry_1
_geom_bond_atom_site_label_2
_geom_bond_site_symmetry_2
_geom_bond_distance
_geom_bond_publ_flag
Zn1 . N112 3_655 2.076(5) yes
Zn1 . I2 . 2.5614(9) yes
Zn1 . I3 . 2.5453(9) yes
Zn1 . N10 . 2.056(5) yes
Zn4 . I5 . 2.5614(11) yes
Zn4 . I6 . 2.5349(11) yes
Zn4 . N16 . 2.055(6) yes
Zn4 . N40 . 2.064(6) yes
Zn7 . I8 . 2.5391(11) yes
Zn7 . I9 . 2.5552(11) yes
Zn7 . N46 . 2.058(6) yes
Zn7 . N70 . 2.064(5) yes
Zn10 . I11 . 2.5580(10) yes
Zn10 . I12 . 2.5426(10) yes
Zn10 . N82 . 2.045(6) yes
Zn10 . N100 . 2.053(5) yes
Zn13 . N22 1_454 2.076(5) yes
Zn13 . I14 . 2.5403(9) yes
Zn13 . I15 . 2.5536(10) yes
Zn13 . N106 . 2.072(5) yes
Zn16 . N52 3_544 2.049(6) yes
Zn16 . I17 . 2.5051(18) yes
Zn16 . I18 . 2.606(3) yes
Zn16 . N76 . 2.058(6) yes
Zn16 . N52 3_544 2.049(6) yes
Zn16 . I19 . 2.717(7) yes
Zn16 . I20 . 2.202(9) yes
Zn16 . N76 . 2.058(6) yes
N1 . C2 . 1.340(8) yes
N1 . C6 . 1.328(8) yes
C2 . N3 . 1.336(8) yes
C2 . C7 . 1.480(9) yes
N3 . C4 . 1.336(8) yes
C4 . N5 . 1.344(8) yes
C4 . C13 . 1.488(9) yes
N5 . C6 . 1.337(8) yes
C6 . C19 . 1.488(8) yes
C7 . C8 . 1.379(9) yes
C7 . C12 . 1.396(9) yes
C8 . C9 . 1.374(9) yes
C8 . H81 . 0.950 no
C9 . N10 . 1.342(8) yes
C9 . H91 . 0.950 no
N10 . C11 . 1.344(9) yes
C11 . C12 . 1.387(9) yes
C11 . H111 . 0.950 no
C12 . H121 . 0.950 no
C13 . C14 . 1.377(9) yes
C13 . C18 . 1.388(9) yes
C14 . C15 . 1.372(10) yes
C14 . H141 . 0.950 no
C15 . N16 . 1.335(10) yes
C15 . H151 . 0.950 no
N16 . C17 . 1.339(9) yes
C17 . C18 . 1.382(9) yes
C17 . H171 . 0.950 no
C18 . H181 . 0.950 no
C19 . C20 . 1.389(9) yes
C19 . C24 . 1.385(9) yes
C20 . C21 . 1.397(9) yes
C20 . H201 . 0.950 no
C21 . N22 . 1.345(8) yes
C21 . H211 . 0.950 no
N22 . C23 . 1.341(9) yes
C23 . C24 . 1.389(9) yes
C23 . H231 . 0.950 no
C24 . H241 . 0.950 no
N31 . C32 . 1.340(9) yes
N31 . C36 . 1.336(9) yes
C32 . N33 . 1.331(9) yes
C32 . C37 . 1.492(9) yes
N33 . C34 . 1.328(9) yes
C34 . N35 . 1.340(9) yes
C34 . C43 . 1.486(9) yes
N35 . C36 . 1.343(9) yes
C36 . C49 . 1.472(10) yes
C37 . C38 . 1.387(10) yes
C37 . C42 . 1.388(11) yes
C38 . C39 . 1.383(10) yes
C38 . H381 . 0.950 no
C39 . N40 . 1.352(9) yes
C39 . H391 . 0.950 no
N40 . C41 . 1.339(9) yes
C41 . C42 . 1.374(10) yes
C41 . H411 . 0.950 no
C42 . H421 . 0.950 no
C43 . C44 . 1.364(11) yes
C43 . C48 . 1.376(10) yes
C44 . C45 . 1.372(12) yes
C44 . H441 . 0.950 no
C45 . N46 . 1.351(10) yes
C45 . H451 . 0.950 no
N46 . C47 . 1.326(10) yes
C47 . C48 . 1.385(11) yes
C47 . H471 . 0.950 no
C48 . H481 . 0.950 no
C49 . C50 . 1.386(10) yes
C49 . C54 . 1.404(10) yes
C50 . C51 . 1.369(11) yes
C50 . H501 . 0.950 no
C51 . N52 . 1.342(11) yes
C51 . H511 . 0.950 no
N52 . C53 . 1.340(10) yes
C53 . C54 . 1.356(11) yes
C53 . H531 . 0.950 no
C54 . H541 . 0.950 no
N61 . C62 . 1.333(8) yes
N61 . C66 . 1.331(8) yes
C62 . N63 . 1.325(9) yes
C62 . C67 . 1.486(9) yes
N63 . C64 . 1.345(8) yes
C64 . N65 . 1.340(8) yes
C64 . C73 . 1.479(9) yes
N65 . C66 . 1.332(9) yes
C66 . C79 . 1.483(9) yes
C67 . C68 . 1.383(10) yes
C67 . C72 . 1.400(9) yes
C68 . C69 . 1.384(9) yes
C68 . H681 . 0.950 no
C69 . N70 . 1.341(9) yes
C69 . H691 . 0.950 no
N70 . C71 . 1.345(9) yes
C71 . C72 . 1.381(10) yes
C71 . H711 . 0.950 no
C72 . H721 . 0.950 no
C73 . C74 . 1.391(9) yes
C73 . C78 . 1.396(9) yes
C74 . C75 . 1.378(10) yes
C74 . H741 . 0.950 no
C75 . N76 . 1.343(9) yes
C75 . H751 . 0.950 no
N76 . C77 . 1.347(9) yes
C77 . C78 . 1.364(10) yes
C77 . H771 . 0.950 no
C78 . H781 . 0.950 no
C79 . C80 . 1.393(9) yes
C79 . C84 . 1.386(10) yes
C80 . C81 . 1.379(10) yes
C80 . H801 . 0.950 no
C81 . N82 . 1.338(9) yes
C81 . H811 . 0.950 no
N82 . C83 . 1.347(9) yes
C83 . C84 . 1.368(10) yes
C83 . H831 . 0.950 no
C84 . H841 . 0.950 no
N91 . C92 . 1.351(8) yes
N91 . C96 . 1.336(8) yes
C92 . N93 . 1.330(8) yes
C92 . C97 . 1.489(8) yes
N93 . C94 . 1.316(8) yes
C94 . N95 . 1.351(8) yes
C94 . C103 . 1.491(8) yes
N95 . C96 . 1.338(8) yes
C96 . C109 . 1.491(8) yes
C97 . C98 . 1.383(8) yes
C97 . C102 . 1.386(9) yes
C98 . C99 . 1.393(9) yes
C98 . H981 . 0.950 no
C99 . N100 . 1.333(8) yes
C99 . H991 . 0.950 no
N100 . C101 . 1.346(8) yes
C101 . C102 . 1.382(9) yes
C101 . H1011 . 0.950 no
C102 . H1021 . 0.950 no
C103 . C104 . 1.390(9) yes
C103 . C108 . 1.396(8) yes
C104 . C105 . 1.381(9) yes
C104 . H1041 . 0.950 no
C105 . N106 . 1.360(8) yes
C105 . H1051 . 0.950 no
N106 . C107 . 1.338(8) yes
C107 . C108 . 1.367(9) yes
C107 . H1071 . 0.950 no
C108 . H1081 . 0.950 no
C109 . C110 . 1.391(9) yes
C109 . C114 . 1.385(9) yes
C110 . C111 . 1.380(9) yes
C110 . H1101 . 0.950 no
C111 . N112 . 1.338(8) yes
C111 . H1111 . 0.950 no
N112 . C113 . 1.353(8) yes
C113 . C114 . 1.392(9) yes
C113 . H1131 . 0.950 no
C114 . H1141 . 0.950 no
C201 . C202 . 1.378(11) yes
C201 . C206 . 1.383(11) yes
C201 . N207 . 1.469(10) yes
C202 . C203 . 1.367(12) yes
C202 . H2021 . 0.950 no
C203 . C204 . 1.396(12) yes
C203 . H2031 . 0.950 no
C204 . C205 . 1.398(12) yes
C204 . H2041 . 0.950 no
C205 . C206 . 1.379(11) yes
C205 . H2051 . 0.950 no
C206 . H2061 . 0.950 no
N207 . O208 . 1.232(8) yes
N207 . O209 . 1.230(8) yes
C211 . C212 . 1.385(11) yes
C211 . C216 . 1.391(10) yes
C211 . N217 . 1.458(9) yes
C212 . C213 . 1.389(13) yes
C212 . H2121 . 0.950 no
C213 . C214 . 1.374(15) yes
C213 . H2131 . 0.950 no
C214 . C215 . 1.373(16) yes
C214 . H2141 . 0.950 no
C215 . C216 . 1.378(13) yes
C215 . H2151 . 0.950 no
C216 . H2161 . 0.950 no
N217 . O218 . 1.215(9) yes
N217 . O219 . 1.233(8) yes
C221 . C222 . 1.383(10) yes
C221 . C226 . 1.386(10) yes
C221 . N227 . 1.470(9) yes
C222 . C223 . 1.390(10) yes
C222 . H2221 . 0.950 no
C223 . C224 . 1.383(11) yes
C223 . H2231 . 0.950 no
C224 . C225 . 1.370(11) yes
C224 . H2241 . 0.950 no
C225 . C226 . 1.394(11) yes
C225 . H2251 . 0.950 no
C226 . H2261 . 0.950 no
N227 . O228 . 1.220(8) yes
N227 . O229 . 1.235(8) yes
C231 . C232 . 1.342(19) yes
C231 . C236 . 1.355(16) yes
C231 . N237 . 1.543(17) yes
C232 . C233 . 1.47(3) yes
C232 . H2321 . 0.950 no
C233 . C234 . 1.38(3) yes
C233 . H2331 . 0.950 no
C234 . C235 . 1.43(3) yes
C234 . H2341 . 0.950 no
C235 . C236 . 1.34(2) yes
C235 . H2351 . 0.950 no
C236 . H2361 . 0.950 no
N237 . O238 . 1.244(18) yes
N237 . O239 . 1.193(17) yes
C241 . C242 . 1.425(19) yes
C241 . C246 . 1.382(19) yes
C241 . N247 . 1.463(19) yes
C242 . C243 . 1.386(19) yes
C242 . H2421 . 0.950 no
C243 . C244 . 1.349(18) yes
C243 . H2431 . 0.950 no
C244 . C245 . 1.334(18) yes
C244 . H2441 . 0.950 no
C245 . C246 . 1.375(19) yes
C245 . H2451 . 0.950 no
C246 . H2461 . 0.950 no
N247 . O248 . 1.21(3) yes
N247 . O249 . 1.28(2) yes
C251 . C252 . 1.383(12) yes
C251 . C256 . 1.425(14) yes
C251 . N257 . 1.448(13) yes
C252 . C253 . 1.370(13) yes
C252 . H2521 . 0.950 no
C253 . C254 . 1.326(16) yes
C253 . H2531 . 0.950 no
C254 . C255 . 1.364(19) yes
C254 . H2541 . 0.950 no
C255 . C256 . 1.389(18) yes
C255 . H2551 . 0.950 no
C256 . H2561 . 0.950 no
N257 . O258 . 1.209(12) yes
N257 . O259 . 1.247(12) yes
C261 . C262 . 1.376(14) yes
C261 . C266 . 1.360(14) yes
C261 . N267 . 1.485(12) yes
C262 . C263 . 1.415(16) yes
C262 . H2621 . 0.950 no
C263 . C264 . 1.392(16) yes
C263 . H2631 . 0.950 no
C264 . C265 . 1.361(16) yes
C264 . H2641 . 0.950 no
C265 . C266 . 1.365(15) yes
C265 . H2651 . 0.950 no
C266 . H2661 . 0.950 no
N267 . O268 . 1.227(12) yes
N267 . O269 . 1.221(12) yes
C271 . C272 . 1.371(13) yes
C271 . C276 . 1.397(12) yes
C271 . N277 . 1.459(12) yes
C272 . C273 . 1.374(15) yes
C272 . H2721 . 0.950 no
C273 . C274 . 1.369(15) yes
C273 . H2731 . 0.950 no
C274 . C275 . 1.374(14) yes
C274 . H2741 . 0.950 no
C275 . C276 . 1.385(14) yes
C275 . H2751 . 0.950 no
C276 . H2761 . 0.950 no
N277 . O278 . 1.222(11) yes
N277 . O279 . 1.246(12) yes
C281 . C282 . 1.337(14) yes
C281 . C286 . 1.408(14) yes
C281 . N287 . 1.476(12) yes
C282 . C283 . 1.382(14) yes
C282 . H2821 . 0.950 no
C283 . C284 . 1.383(15) yes
C283 . H2831 . 0.950 no
C284 . C285 . 1.355(15) yes
C284 . H2841 . 0.950 no
C285 . C286 . 1.389(16) yes
C285 . H2851 . 0.950 no
C286 . H2861 . 0.950 no
N287 . O288 . 1.203(12) yes
N287 . O289 . 1.223(11) yes
C291 . C292 . 1.340(16) yes
C291 . C296 . 1.355(18) yes
C291 . N297 . 1.517(15) yes
C292 . C293 . 1.352(17) yes
C292 . H2921 . 0.950 no
C293 . C294 . 1.338(19) yes
C293 . H2931 . 0.950 no
C294 . C295 . 1.37(2) yes
C294 . H2941 . 0.950 no
C295 . C296 . 1.42(2) yes
C295 . H2951 . 0.950 no
C296 . H2961 . 0.950 no
N297 . O298 . 1.155(15) yes
N297 . O299 . 1.239(15) yes

loop_
_geom_hbond_atom_site_label_D
_geom_hbond_site_symmetry_D
_geom_hbond_atom_site_label_H
_geom_hbond_site_symmetry_H
_geom_hbond_atom_site_label_A
_geom_hbond_site_symmetry_A
_geom_hbond_angle_DHA
_geom_hbond_distance_DH
_geom_hbond_distance_HA
_geom_hbond_distance_DA
_geom_hbond_publ_flag
C8 . H81 . O219 . 125 0.95 2.53 3.173(13) yes
C72 . H721 . O238 4_655 137 0.95 2.60 3.359(13) yes
C53 . H531 . O248 1_545 130 0.95 2.58 3.269(13) yes
C84 . H841 . O268 4_645 161 0.95 2.53 3.445(13) yes
C266 . H2661 . O229 1_565 148 0.95 2.47 3.312(13) yes
